data_7046063
loop_
_publ_author_name
'Tang, Changcheng'
'Jiang, Xingxing'
'Guo, Shu'
'Xia, Mingjun'
'Liu, Lijuan'
'Wang, Xiaoyang'
'Lin, Zheshuai'
'Chen, Chuangtian'

_publ_section_title
;
 Synthesis, crystal structure and optical properties of a new
 fluorocarbonate with an interesting sandwich-like structure.
;
_journal_issue 18
_journal_name_full 'Dalton transactions (Cambridge, England : 2003)'
_journal_page_first 6464
_journal_page_last 6469
_journal_paper_doi 10.1039/c8dt00760h
_journal_volume 47
_journal_year 2018
_chemical_formula_moiety '0.666667(C4.5 F1.5 Na4.5 O13.5 Zn3)'
_chemical_formula_sum 'C3 F Na3 O9 Zn2'
_chemical_formula_weight 398.74
_space_group_crystal_system monoclinic
_space_group_IT_number 15
_space_group_name_Hall '-C 2yc'
_space_group_name_H-M_alt 'C 1 2/c 1'
_symmetry_space_group_name_Hall '-C 2yc'
_symmetry_space_group_name_H-M 'C 1 2/c 1'
_atom_sites_solution_primary direct
_atom_sites_solution_secondary difmap
_audit_creation_method SHELXL-97
_audit_update_record
;
2015-08-17 deposited with the CCDC.
2018-04-06 downloaded from the CCDC.
;
_cell_angle_alpha 90.00
_cell_angle_beta 102.426(7)
_cell_angle_gamma 90.00
_cell_formula_units_Z 12
_cell_length_a 14.6090(15)
_cell_length_b 8.5274(7)
_cell_length_c 20.1877(13)
_cell_measurement_reflns_used 1737
_cell_measurement_temperature 103.5
_cell_measurement_theta_max 29.5298
_cell_measurement_theta_min 3.0948
_cell_volume 2456.0(4)
_computing_structure_refinement 'SHELXL-97 (Sheldrick, 1997)'
_computing_structure_solution 'SHELXS-97 (Sheldrick, 1990)'
_diffrn_ambient_temperature 103(2)
_diffrn_measured_fraction_theta_full 0.998
_diffrn_measured_fraction_theta_max 0.998
_diffrn_measurement_device_type 'Xcalibur, Eos, Gemini'
_diffrn_radiation_monochromator graphite
_diffrn_radiation_source 'fine-focus sealed tube'
_diffrn_radiation_type MoK\a
_diffrn_radiation_wavelength 0.71073
_diffrn_reflns_av_R_equivalents 0.0321
_diffrn_reflns_av_sigmaI/netI 0.0417
_diffrn_reflns_limit_h_max 18
_diffrn_reflns_limit_h_min -15
_diffrn_reflns_limit_k_max 10
_diffrn_reflns_limit_k_min -10
_diffrn_reflns_limit_l_max 24
_diffrn_reflns_limit_l_min -20
_diffrn_reflns_number 5589
_diffrn_reflns_theta_full 25.99
_diffrn_reflns_theta_max 25.99
_diffrn_reflns_theta_min 3.14
_exptl_absorpt_coefficient_mu 6.081
_exptl_absorpt_correction_T_max 1.00000
_exptl_absorpt_correction_T_min 0.29658
_exptl_absorpt_correction_type multi-scan
_exptl_absorpt_process_details
;
CrysAlisPro, Agilent Technologies,
Version 1.171.35.11 (release 16-05-2011 CrysAlis171 .NET)
(compiled May 16 2011,17:55:39)
Empirical absorption correction using spherical harmonics,
 implemented in SCALE3 ABSPACK scaling algorithm.
;
_exptl_crystal_colour colorless
_exptl_crystal_density_diffrn 3.235
_exptl_crystal_density_method 'not measured'
_exptl_crystal_description plate
_exptl_crystal_F_000 2304
_exptl_crystal_size_max 0.20
_exptl_crystal_size_mid 0.20
_exptl_crystal_size_min 0.05
_refine_diff_density_max 0.873
_refine_diff_density_min -2.200
_refine_diff_density_rms 0.329
_refine_ls_extinction_method none
_refine_ls_goodness_of_fit_ref 1.132
_refine_ls_hydrogen_treatment none
_refine_ls_matrix_type full
_refine_ls_number_parameters 255
_refine_ls_number_reflns 2421
_refine_ls_number_restraints 0
_refine_ls_restrained_S_all 1.132
_refine_ls_R_factor_all 0.0526
_refine_ls_R_factor_gt 0.0438
_refine_ls_shift/su_max 0.000
_refine_ls_shift/su_mean 0.000
_refine_ls_structure_factor_coef Fsqd
_refine_ls_weighting_details 'calc w=1/[\s^2^(Fo^2^)+(0.0555P)^2^+0.0000P] where P=(Fo^2^+2Fc^2^)/3'
_refine_ls_weighting_scheme calc
_refine_ls_wR_factor_gt 0.1084
_refine_ls_wR_factor_ref 0.1150
_reflns_number_gt 1982
_reflns_number_total 2421
_reflns_threshold_expression >2sigma(I)
_cod_data_source_file c8dt00760h2.cif
_cod_data_source_block exp_3141
_cod_depositor_comments 'Adding full bibliography for 7046063.cif.'
_cod_database_code 7046063

loop_
_symmetry_equiv_pos_as_xyz
'x, y, z'
'-x, y, -z+1/2'
'x+1/2, y+1/2, z'
'-x+1/2, y+1/2, -z+1/2'
'-x, -y, -z'
'x, -y, z-1/2'
'-x+1/2, -y+1/2, -z'
'x+1/2, -y+1/2, z-1/2'

loop_
_atom_site_label
_atom_site_type_symbol
_atom_site_fract_x
_atom_site_fract_y
_atom_site_fract_z
_atom_site_U_iso_or_equiv
_atom_site_adp_type
_atom_site_occupancy
_atom_site_symmetry_multiplicity
_atom_site_calc_flag
_atom_site_refinement_flags
_atom_site_disorder_group
Zn1 Zn 0.19292(4) 0.27228(7) 0.34666(2) 0.00792(19) Uani 1 1 d . .
Zn2 Zn 0.13619(3) 0.27578(6) 0.14991(2) 0.00641(18) Uani 1 1 d . .
Zn3 Zn 0.02503(3) -0.23285(6) 0.34978(2) 0.00618(18) Uani 1 1 d . .
Na1 Na 0.14639(12) -0.0414(2) 0.24981(8) 0.0107(4) Uani 1 1 d . .
Na2 Na 0.0000 0.4090(3) 0.2500 0.0103(5) Uani 1 2 d S .
Na3 Na 0.23474(11) -0.0571(2) 0.43302(8) 0.0096(4) Uani 1 1 d . .
Na4 Na 0.05478(13) 0.4409(2) 0.44546(10) 0.0191(5) Uani 1 1 d . .
Na5 Na 0.38170(12) 0.4047(2) 0.42984(9) 0.0117(4) Uani 1 1 d . .
F1 F 0.0000 -0.1682(4) 0.2500 0.0111(8) Uani 1 2 d S .
C5 C 0.2500 0.2500 0.5000 0.0114(15) Uani 1 2 d S .
C4 C 0.0887(3) 0.7585(5) 0.49889(19) 0.0096(11) Uani 1 1 d . .
O5 O 0.4392(2) 0.0803(4) 0.32556(15) 0.0091(6) Uani 1 1 d . .
O6 O 0.29826(19) -0.0155(3) 0.32687(14) 0.0070(6) Uani 1 1 d . .
O2 O -0.02241(19) -0.0139(3) 0.36109(14) 0.0075(6) Uani 1 1 d . .
O8 O 0.21966(19) 0.0886(4) 0.15592(14) 0.0065(6) Uani 1 1 d . .
O7 O 0.3381(2) 0.2437(4) 0.14555(16) 0.0098(7) Uani 1 1 d . .
O3 O 0.0038(2) 0.2423(4) 0.36927(16) 0.0123(7) Uani 1 1 d . .
F2 F 0.12599(17) 0.2377(3) 0.24805(11) 0.0102(6) Uani 1 1 d . .
O12 O 0.1143(2) 0.6575(4) 0.54814(14) 0.0111(7) Uani 1 1 d . .
O4 O 0.3210(2) 0.2432(3) 0.32628(16) 0.0106(7) Uani 1 1 d . .
O1 O 0.1195(2) 0.0800(3) 0.36144(14) 0.0089(6) Uani 1 1 d . .
O11 O 0.1258(2) 0.8903(4) 0.49899(14) 0.0136(7) Uani 1 1 d . .
O10 O 0.0209(2) 0.7103(4) 0.44987(14) 0.0112(7) Uani 1 1 d . .
O9 O 0.3603(2) -0.0130(4) 0.1576(2) 0.0251(9) Uani 1 1 d . .
C1 C 0.0338(3) 0.1027(5) 0.3640(2) 0.0074(9) Uani 1 1 d . .
C3 C 0.3062(3) 0.1066(5) 0.1533(2) 0.0091(10) Uani 1 1 d . .
C2 C 0.3529(3) 0.1019(5) 0.3261(2) 0.0067(9) Uiso 1 1 d . .
O13 O 0.1813(4) 0.3367(7) 0.5097(3) 0.0096(13) Uani 0.50 1 d P -1
O15 O 0.2847(4) 0.1522(7) 0.5514(3) 0.0125(14) Uani 0.50 1 d P -1
O14 O 0.2746(4) 0.2314(7) 0.4457(3) 0.0078(13) Uani 0.50 1 d P -1

loop_
_atom_site_aniso_label
_atom_site_aniso_U_11
_atom_site_aniso_U_22
_atom_site_aniso_U_33
_atom_site_aniso_U_23
_atom_site_aniso_U_13
_atom_site_aniso_U_12
Zn1 0.0079(3) 0.0082(4) 0.0078(3) -0.00038(19) 0.0020(2) -0.0027(2)
Zn2 0.0059(3) 0.0057(3) 0.0074(3) -0.00047(18) 0.0009(2) 0.0000(2)
Zn3 0.0051(3) 0.0058(3) 0.0075(3) 0.00045(18) 0.0012(2) -0.00005(19)
Na1 0.0091(8) 0.0108(10) 0.0111(9) -0.0017(6) -0.0001(6) -0.0009(8)
Na2 0.0079(12) 0.0110(14) 0.0123(13) 0.000 0.0031(9) 0.000
Na3 0.0087(9) 0.0092(10) 0.0101(9) -0.0002(7) 0.0006(6) -0.0010(7)
Na4 0.0180(10) 0.0107(11) 0.0316(11) -0.0089(9) 0.0119(8) -0.0046(8)
Na5 0.0110(9) 0.0132(10) 0.0114(9) -0.0032(7) 0.0037(7) -0.0012(7)
F1 0.0112(18) 0.012(2) 0.0085(18) 0.000 -0.0006(13) 0.000
C5 0.008(4) 0.007(4) 0.017(4) -0.002(3) -0.002(3) -0.002(3)
C4 0.010(3) 0.014(3) 0.007(3) -0.0020(19) 0.006(2) 0.004(2)
O5 0.0074(15) 0.0050(16) 0.0153(16) -0.0015(12) 0.0034(12) 0.0006(12)
O6 0.0056(14) 0.0078(17) 0.0077(14) -0.0007(12) 0.0018(11) -0.0010(12)
O2 0.0036(15) 0.0051(17) 0.0138(16) 0.0009(12) 0.0021(11) 0.0033(12)
O8 0.0062(15) 0.0039(16) 0.0104(15) -0.0007(11) 0.0036(11) 0.0001(12)
O7 0.0055(16) 0.0088(18) 0.0143(17) 0.0004(12) 0.0002(12) -0.0013(12)
O3 0.0086(17) 0.0078(18) 0.0197(18) -0.0034(12) 0.0018(13) 0.0003(12)
F2 0.0101(14) 0.0121(15) 0.0085(13) -0.0005(9) 0.0024(10) -0.0016(10)
O12 0.0122(16) 0.0087(18) 0.0108(16) 0.0031(13) -0.0009(12) -0.0011(13)
O4 0.0071(17) 0.0044(17) 0.0190(18) -0.0009(12) 0.0001(13) 0.0004(12)
O1 0.0064(15) 0.0053(16) 0.0154(16) 0.0000(12) 0.0029(12) 0.0028(12)
O11 0.0209(18) 0.0112(19) 0.0094(16) -0.0031(12) 0.0050(12) -0.0052(14)
O10 0.0124(17) 0.0110(18) 0.0083(15) -0.0002(12) -0.0020(12) -0.0009(13)
O9 0.0118(18) 0.010(2) 0.057(3) 0.0179(17) 0.0157(17) 0.0050(15)
C1 0.011(2) 0.007(2) 0.004(2) -0.0015(16) 0.0008(15) 0.0009(18)
C3 0.012(2) 0.007(3) 0.010(2) 0.0010(17) 0.0033(17) -0.0010(18)
O13 0.005(3) 0.012(4) 0.012(3) -0.003(3) 0.002(2) 0.000(3)
O15 0.015(3) 0.009(4) 0.013(3) 0.001(3) 0.003(2) -0.008(3)
O14 0.008(3) 0.008(3) 0.009(3) -0.004(2) 0.004(3) 0.000(3)

loop_
_atom_type_symbol
_atom_type_description
_atom_type_scat_dispersion_real
_atom_type_scat_dispersion_imag
_atom_type_scat_source
C C 0.0033 0.0016 'International Tables Vol C Tables 4.2.6.8 and 6.1.1.4'
F F 0.0171 0.0103 'International Tables Vol C Tables 4.2.6.8 and 6.1.1.4'
Na Na 0.0362 0.0249 'International Tables Vol C Tables 4.2.6.8 and 6.1.1.4'
O O 0.0106 0.0060 'International Tables Vol C Tables 4.2.6.8 and 6.1.1.4'
Zn Zn 0.2839 1.4301 'International Tables Vol C Tables 4.2.6.8 and 6.1.1.4'

loop_
_geom_angle_atom_site_label_1
_geom_angle_atom_site_label_2
_geom_angle_atom_site_label_3
_geom_angle
_geom_angle_site_symmetry_1
_geom_angle_site_symmetry_3
O9 Zn1 O4 118.48(13) 4 .
O9 Zn1 O1 122.77(12) 4 .
O4 Zn1 O1 118.47(12) . .
O9 Zn1 F2 89.42(13) 4 .
O4 Zn1 F2 93.10(11) . .
O1 Zn1 F2 82.44(11) . .
O9 Zn1 O15 74.8(2) 4 7_556
O4 Zn1 O15 106.30(18) . 7_556
O1 Zn1 O15 94.54(18) . 7_556
F2 Zn1 O15 159.16(18) . 7_556
O9 Zn1 O14 109.14(19) 4 .
O4 Zn1 O14 79.25(18) . .
O1 Zn1 O14 86.36(18) . .
F2 Zn1 O14 161.41(18) . .
O15 Zn1 O14 36.5(2) 7_556 .
O9 Zn1 Na5 88.96(11) 4 .
O4 Zn1 Na5 53.26(9) . .
O1 Zn1 Na5 130.71(9) . .
F2 Zn1 Na5 139.51(8) . .
O15 Zn1 Na5 55.36(16) 7_556 .
O14 Zn1 Na5 45.53(16) . .
O9 Zn1 Na2 50.74(11) 4 .
O4 Zn1 Na2 129.74(9) . .
O1 Zn1 Na2 87.76(9) . .
F2 Zn1 Na2 45.64(7) . .
O15 Zn1 Na2 113.83(17) 7_556 .
O14 Zn1 Na2 148.81(15) . .
Na5 Zn1 Na2 137.72(6) . .
O9 Zn1 Na3 146.79(11) 4 .
O4 Zn1 Na3 85.90(9) . .
O1 Zn1 Na3 43.27(9) . .
F2 Zn1 Na3 112.85(8) . .
O15 Zn1 Na3 76.82(17) 7_556 .
O14 Zn1 Na3 50.17(16) . .
Na5 Zn1 Na3 88.97(5) . .
Na2 Zn1 Na3 131.02(5) . .
O9 Zn1 Na1 133.97(11) 4 .
O4 Zn1 Na1 82.02(9) . .
O1 Zn1 Na1 51.65(9) . .
F2 Zn1 Na1 46.38(8) . .
O15 Zn1 Na1 142.51(17) 7_556 .
O14 Zn1 Na1 115.29(16) . .
Na5 Zn1 Na1 131.26(5) . .
Na2 Zn1 Na1 83.94(5) . .
Na3 Zn1 Na1 67.23(4) . .
O9 Zn1 Na4 50.70(11) 4 .
O4 Zn1 Na4 148.79(9) . .
O1 Zn1 Na4 81.80(9) . .
F2 Zn1 Na4 114.07(8) . .
O15 Zn1 Na4 45.21(17) 7_556 .
O14 Zn1 Na4 78.71(16) . .
Na5 Zn1 Na4 95.59(4) . .
Na2 Zn1 Na4 70.13(4) . .
Na3 Zn1 Na4 96.59(5) . .
Na1 Zn1 Na4 127.65(5) . .
O8 Zn2 O3 118.62(12) . 2
O8 Zn2 O6 115.84(12) . 4
O3 Zn2 O6 125.25(12) 2 4
O8 Zn2 F2 89.14(11) . .
O3 Zn2 F2 83.18(12) 2 .
O6 Zn2 F2 92.55(10) 4 .
O8 Zn2 O12 103.86(12) . 6_565
O3 Zn2 O12 85.17(12) 2 6_565
O6 Zn2 O12 87.31(11) 4 6_565
F2 Zn2 O12 165.63(11) . 6_565
O8 Zn2 Na3 88.06(9) . 4
O3 Zn2 Na3 131.74(10) 2 4
O6 Zn2 Na3 54.11(8) 4 4
F2 Zn2 Na3 140.40(8) . 4
O12 Zn2 Na3 47.97(9) 6_565 4
O8 Zn2 Na2 132.34(9) . .
O3 Zn2 Na2 56.69(9) 2 .
O6 Zn2 Na2 82.77(9) 4 .
F2 Zn2 Na2 44.57(7) . .
O12 Zn2 Na2 121.31(9) 6_565 .
Na3 Zn2 Na2 132.78(6) 4 .
O8 Zn2 Na4 142.70(9) . 2
O3 Zn2 Na4 42.53(9) 2 2
O6 Zn2 Na4 93.29(9) 4 2
F2 Zn2 Na4 113.54(8) . 2
O12 Zn2 Na4 52.16(9) 6_565 2
Na3 Zn2 Na4 91.40(5) 4 2
Na2 Zn2 Na4 70.83(4) . 2
O8 Zn2 Na1 51.09(8) . .
O3 Zn2 Na1 85.03(9) 2 .
O6 Zn2 Na1 127.62(8) 4 .
F2 Zn2 Na1 45.02(8) . .
O12 Zn2 Na1 141.96(9) 6_565 .
Na3 Zn2 Na1 137.38(5) 4 .
Na2 Zn2 Na1 82.26(5) . .
Na4 Zn2 Na1 127.54(5) 2 .
O8 Zn2 Na5 45.27(9) . 4_545
O3 Zn2 Na5 79.25(9) 2 4_545
O6 Zn2 Na5 151.18(8) 4 4_545
F2 Zn2 Na5 106.60(8) . 4_545
O12 Zn2 Na5 79.34(9) 6_565 4_545
Na3 Zn2 Na5 99.11(4) 4 4_545
Na2 Zn2 Na5 125.96(5) . 4_545
Na4 Zn2 Na5 98.29(5) 2 4_545
Na1 Zn2 Na5 62.73(4) . 4_545
O7 Zn3 O2 116.91(12) 4_545 .
O7 Zn3 O5 119.77(12) 4_545 3_445
O2 Zn3 O5 123.04(12) . 3_445
O7 Zn3 F1 92.22(9) 4_545 .
O2 Zn3 F1 82.49(12) . .
O5 Zn3 F1 90.23(12) 3_445 .
O7 Zn3 O10 99.70(12) 4_545 1_545
O2 Zn3 O10 91.33(12) . 1_545
O5 Zn3 O10 84.58(12) 3_445 1_545
F1 Zn3 O10 168.06(9) . 1_545
O7 Zn3 Na5 142.03(10) 4_545 3_445
O2 Zn3 Na5 46.60(9) . 3_445
O5 Zn3 Na5 88.35(9) 3_445 3_445
F1 Zn3 Na5 114.17(7) . 3_445
O10 Zn3 Na5 55.06(9) 1_545 3_445
O7 Zn3 Na1 134.73(10) 4_545 2
O2 Zn3 Na1 51.39(9) . 2
O5 Zn3 Na1 83.81(9) 3_445 2
F1 Zn3 Na1 46.56(5) . 2
O10 Zn3 Na1 121.96(9) 1_545 2
Na5 Zn3 Na1 67.92(4) 3_445 2
O7 Zn3 Na4 83.40(9) 4_545 1_545
O2 Zn3 Na4 134.80(9) . 1_545
O5 Zn3 Na4 58.90(9) 3_445 1_545
F1 Zn3 Na4 139.73(11) . 1_545
O10 Zn3 Na4 43.94(9) 1_545 1_545
Na5 Zn3 Na4 91.81(5) 3_445 1_545
Na1 Zn3 Na4 138.56(5) 2 1_545
O7 Zn3 Na1 55.00(9) 4_545 .
O2 Zn3 Na1 81.83(9) . .
O5 Zn3 Na1 127.89(9) 3_445 .
F1 Zn3 Na1 44.51(5) . .
O10 Zn3 Na1 144.78(9) 1_545 .
Na5 Zn3 Na1 128.42(5) 3_445 .
Na1 Zn3 Na1 79.83(6) 2 .
Na4 Zn3 Na1 136.33(5) 1_545 .
O7 Zn3 Na3 41.74(9) 4_545 .
O2 Zn3 Na3 80.57(9) . .
O5 Zn3 Na3 152.55(9) 3_445 .
F1 Zn3 Na3 108.08(7) . .
O10 Zn3 Na3 80.78(9) 1_545 .
Na5 Zn3 Na3 101.83(5) 3_445 .
Na1 Zn3 Na3 123.65(5) 2 .
Na4 Zn3 Na3 94.98(5) 1_545 .
Na1 Zn3 Na3 64.04(4) . .
O7 Zn3 Na2 85.52(9) 4_545 1_545
O2 Zn3 Na2 147.45(8) . 1_545
O5 Zn3 Na2 38.76(8) 3_445 1_545
F1 Zn3 Na2 72.84(10) . 1_545
O10 Zn3 Na2 108.68(9) 1_545 1_545
Na5 Zn3 Na2 126.99(4) 3_445 1_545
Na1 Zn3 Na2 96.07(4) 2 1_545
Na4 Zn3 Na2 66.92(4) 1_545 1_545
Na1 Zn3 Na2 94.48(4) . 1_545
Na3 Zn3 Na2 126.84(3) . 1_545
F1 Na1 F2 109.86(12) . .
F1 Na1 O6 137.05(10) . .
F2 Na1 O6 90.72(11) . .
F1 Na1 O4 87.58(11) . 4_545
F2 Na1 O4 139.29(11) . 4_545
O6 Na1 O4 101.02(11) . 4_545
F1 Na1 O2 65.22(8) . 2
F2 Na1 O2 80.46(10) . 2
O6 Na1 O2 157.61(12) . 2
O4 Na1 O2 73.99(10) 4_545 2
F1 Na1 O1 82.91(9) . .
F2 Na1 O1 64.77(9) . .
O6 Na1 O1 72.21(10) . .
O4 Na1 O1 155.88(12) 4_545 .
O2 Na1 O1 120.80(11) 2 .
F1 Na1 O8 134.16(9) . .
F2 Na1 O8 68.75(10) . .
O6 Na1 O8 88.03(10) . .
O4 Na1 O8 72.83(10) 4_545 .
O2 Na1 O8 69.60(9) 2 .
O1 Na1 O8 128.64(13) . .
F1 Na1 O7 68.09(9) . 4_545
F2 Na1 O7 131.13(10) . 4_545
O6 Na1 O7 70.02(10) . 4_545
O4 Na1 O7 89.27(11) 4_545 4_545
O2 Na1 O7 130.68(11) 2 4_545
O1 Na1 O7 66.61(10) . 4_545
O8 Na1 O7 148.69(12) . 4_545
F1 Na1 Zn3 38.25(3) . 2
F2 Na1 Zn3 114.07(8) . 2
O6 Na1 Zn3 155.07(10) . 2
O4 Na1 Zn3 58.76(8) 4_545 2
O2 Na1 Zn3 37.94(7) 2 2
O1 Na1 Zn3 119.56(9) . 2
O8 Na1 Zn3 98.27(8) . 2
O7 Na1 Zn3 93.70(8) 4_545 2
F1 Na1 Zn1 115.81(8) . .
F2 Na1 Zn1 38.05(6) . .
O6 Na1 Zn1 60.21(8) . .
O4 Na1 Zn1 156.41(10) 4_545 .
O2 Na1 Zn1 117.34(9) 2 .
O1 Na1 Zn1 37.70(7) . .
O8 Na1 Zn1 91.23(8) . .
O7 Na1 Zn1 96.44(8) 4_545 .
Zn3 Na1 Zn1 142.96(6) 2 .
F1 Na1 Zn2 116.10(9) . .
F2 Na1 Zn2 37.09(6) . .
O6 Na1 Zn2 103.16(9) . .
O4 Na1 Zn2 102.24(8) 4_545 .
O2 Na1 Zn2 58.08(7) 2 .
O1 Na1 Zn2 101.86(9) . .
O8 Na1 Zn2 36.44(7) . .
O7 Na1 Zn2 167.72(9) 4_545 .
Zn3 Na1 Zn2 95.92(4) 2 .
Zn1 Na1 Zn2 71.30(4) . .
F1 Na1 Zn3 36.71(3) . .
F2 Na1 Zn3 114.13(8) . .
O6 Na1 Zn3 100.70(8) . .
O4 Na1 Zn3 101.86(9) 4_545 .
O2 Na1 Zn3 101.68(8) 2 .
O1 Na1 Zn3 58.36(7) . .
O8 Na1 Zn3 170.62(9) . .
O7 Na1 Zn3 36.10(7) 4_545 .
Zn3 Na1 Zn3 72.36(4) 2 .
Zn1 Na1 Zn3 96.06(4) . .
Zn2 Na1 Zn3 141.87(6) . .
F2 Na2 F2 103.40(15) 2 .
F2 Na2 O5 88.25(9) 2 3_455
F2 Na2 O5 141.28(9) . 3_455
F2 Na2 O5 141.28(9) 2 4
F2 Na2 O5 88.25(9) . 4
O5 Na2 O5 105.58(17) 3_455 4
F2 Na2 O9 131.10(11) 2 4
F2 Na2 O9 70.58(9) . 4
O5 Na2 O9 74.01(10) 3_455 4
O5 Na2 O9 87.62(12) 4 4
F2 Na2 O9 70.58(9) 2 3_455
F2 Na2 O9 131.10(11) . 3_455
O5 Na2 O9 87.62(12) 3_455 3_455
O5 Na2 O9 74.01(10) 4 3_455
O9 Na2 O9 149.6(2) 4 3_455
F2 Na2 O3 80.08(10) 2 2
F2 Na2 O3 62.61(9) . 2
O5 Na2 O3 155.87(10) 3_455 2
O5 Na2 O3 72.81(9) 4 2
O9 Na2 O3 129.18(10) 4 2
O9 Na2 O3 68.63(11) 3_455 2
F2 Na2 O3 62.61(9) 2 .
F2 Na2 O3 80.08(10) . .
O5 Na2 O3 72.81(9) 3_455 .
O5 Na2 O3 155.87(10) 4 .
O9 Na2 O3 68.63(11) 4 .
O9 Na2 O3 129.18(10) 3_455 .
O3 Na2 O3 118.64(16) 2 .
F2 Na2 Zn1 38.27(6) 2 2
F2 Na2 Zn1 110.13(9) . 2
O5 Na2 Zn1 101.83(7) 3_455 2
O5 Na2 Zn1 103.02(7) 4 2
O9 Na2 Zn1 169.33(10) 4 2
O9 Na2 Zn1 37.22(8) 3_455 2
O3 Na2 Zn1 56.58(7) 2 2
O3 Na2 Zn1 100.82(8) . 2
F2 Na2 Zn1 110.13(9) 2 .
F2 Na2 Zn1 38.27(6) . .
O5 Na2 Zn1 103.02(7) 3_455 .
O5 Na2 Zn1 101.83(7) 4 .
O9 Na2 Zn1 37.22(8) 4 .
O9 Na2 Zn1 169.33(10) 3_455 .
O3 Na2 Zn1 100.82(8) 2 .
O3 Na2 Zn1 56.58(7) . .
Zn1 Na2 Zn1 138.33(9) 2 .
F2 Na2 Zn2 111.71(9) 2 .
F2 Na2 Zn2 37.51(6) . .
O5 Na2 Zn2 160.01(10) 3_455 .
O5 Na2 Zn2 58.22(7) 4 .
O9 Na2 Zn2 92.54(7) 4 .
O9 Na2 Zn2 97.74(8) 3_455 .
O3 Na2 Zn2 37.26(7) 2 .
O3 Na2 Zn2 116.57(9) . .
Zn1 Na2 Zn2 93.84(4) 2 .
Zn1 Na2 Zn2 71.94(3) . .
F2 Na2 Zn2 37.51(6) 2 2
F2 Na2 Zn2 111.71(9) . 2
O5 Na2 Zn2 58.22(7) 3_455 2
O5 Na2 Zn2 160.01(10) 4 2
O9 Na2 Zn2 97.74(8) 4 2
O9 Na2 Zn2 92.54(7) 3_455 2
O3 Na2 Zn2 116.57(9) 2 2
O3 Na2 Zn2 37.26(7) . 2
Zn1 Na2 Zn2 71.94(3) 2 2
Zn1 Na2 Zn2 93.84(4) . 2
Zn2 Na2 Zn2 140.06(9) . 2
O1 Na3 O12 146.71(13) . 7_556
O1 Na3 O11 87.67(12) . 1_545
O12 Na3 O11 125.31(13) 7_556 1_545
O1 Na3 O13 97.72(17) . 7_556
O12 Na3 O13 80.85(16) 7_556 7_556
O11 Na3 O13 102.49(16) 1_545 7_556
O1 Na3 O7 77.54(12) . 4_545
O12 Na3 O7 96.73(12) 7_556 4_545
O11 Na3 O7 88.94(12) 1_545 4_545
O13 Na3 O7 167.53(17) 7_556 4_545
O1 Na3 O14 71.88(16) . .
O12 Na3 O14 98.76(17) 7_556 .
O11 Na3 O14 107.50(16) 1_545 .
O13 Na3 O14 26.74(18) 7_556 .
O7 Na3 O14 144.28(17) 4_545 .
O1 Na3 O6 75.41(11) . .
O12 Na3 O6 71.49(11) 7_556 .
O11 Na3 O6 158.37(12) 1_545 .
O13 Na3 O6 93.20(16) 7_556 .
O7 Na3 O6 74.49(11) 4_545 .
O14 Na3 O6 80.26(15) . .
O1 Na3 C5 78.91(9) . .
O12 Na3 C5 106.18(10) 7_556 .
O11 Na3 C5 84.36(9) 1_545 .
O13 Na3 C5 25.69(13) 7_556 .
O7 Na3 C5 155.74(10) 4_545 .
O14 Na3 C5 24.76(13) . .
O6 Na3 C5 105.01(9) . .
O1 Na3 O15 102.87(16) . .
O12 Na3 O15 91.70(15) 7_556 .
O11 Na3 O15 74.54(14) 1_545 .
O13 Na3 O15 28.71(17) 7_556 .
O7 Na3 O15 163.41(15) 4_545 .
O14 Na3 O15 46.92(17) . .
O6 Na3 O15 121.90(15) . .
C5 Na3 O15 26.39(12) . .
O1 Na3 Zn2 109.96(9) . 4_545
O12 Na3 Zn2 42.00(8) 7_556 4_545
O11 Na3 Zn2 141.72(11) 1_545 4_545
O13 Na3 Zn2 108.11(14) 7_556 4_545
O7 Na3 Zn2 63.73(8) 4_545 4_545
O14 Na3 Zn2 110.21(14) . 4_545
O6 Na3 Zn2 40.36(7) . 4_545
C5 Na3 Zn2 131.28(6) . 4_545
O15 Na3 Zn2 129.68(13) . 4_545
O1 Na3 Zn1 37.13(8) . .
O12 Na3 Zn1 117.60(9) 7_556 .
O11 Na3 Zn1 113.29(10) 1_545 .
O13 Na3 Zn1 66.72(14) 7_556 .
O7 Na3 Zn1 104.33(9) 4_545 .
O14 Na3 Zn1 40.18(14) . .
O6 Na3 Zn1 59.55(8) . .
C5 Na3 Zn1 57.97(3) . .
O15 Na3 Zn1 84.14(13) . .
Zn2 Na3 Zn1 99.79(5) 4_545 .
O1 Na3 Zn3 57.78(8) . .
O12 Na3 Zn3 128.61(10) 7_556 .
O11 Na3 Zn3 63.67(8) 1_545 .
O13 Na3 Zn3 150.52(15) 7_556 .
O7 Na3 Zn3 33.38(8) 4_545 .
O14 Na3 Zn3 128.63(15) . .
O6 Na3 Zn3 95.50(8) . .
C5 Na3 Zn3 125.14(5) . .
O15 Na3 Zn3 133.46(13) . .
Zn2 Na3 Zn3 96.57(5) 4_545 .
Zn1 Na3 Zn3 93.87(4) . .
O13 Na4 O3 101.88(19) . .
O13 Na4 O10 121.86(19) . .
O3 Na4 O10 134.64(14) . .
O13 Na4 O15 35.05(19) . 7_556
O3 Na4 O15 87.09(17) . 7_556
O10 Na4 O15 121.35(17) . 7_556
O13 Na4 O12 121.23(18) . 5_566
O3 Na4 O12 68.09(11) . 5_566
O10 Na4 O12 95.84(12) . 5_566
O15 Na4 O12 142.37(19) 7_556 5_566
O13 Na4 O9 92.64(17) . 4
O3 Na4 O9 74.06(12) . 4
O10 Na4 O9 91.30(12) . 4
O15 Na4 O9 57.90(16) 7_556 4
O12 Na4 O9 132.98(13) 5_566 4
O13 Na4 O12 74.96(17) . .
O3 Na4 O12 173.83(13) . .
O10 Na4 O12 49.98(10) . .
O15 Na4 O12 92.96(17) 7_556 .
O12 Na4 O12 108.77(10) 5_566 .
O9 Na4 O12 111.14(12) 4 .
O13 Na4 O10 78.13(16) . 5_566
O3 Na4 O10 92.33(12) . 5_566
O10 Na4 O10 106.90(10) . 5_566
O15 Na4 O10 110.40(17) 7_556 5_566
O12 Na4 O10 46.60(9) 5_566 5_566
O9 Na4 O10 161.79(13) 4 5_566
O12 Na4 O10 81.87(10) . 5_566
O13 Na4 O5 157.36(17) . 3_455
O3 Na4 O5 72.33(11) . 3_455
O10 Na4 O5 62.70(10) . 3_455
O15 Na4 O5 122.38(16) 7_556 3_455
O12 Na4 O5 77.72(10) 5_566 3_455
O9 Na4 O5 64.73(11) 4 3_455
O12 Na4 O5 112.63(11) . 3_455
O10 Na4 O5 123.28(11) 5_566 3_455
O13 Na4 C4 95.90(18) . .
O3 Na4 C4 159.24(15) . .
O10 Na4 C4 26.01(10) . .
O15 Na4 C4 101.82(17) 7_556 .
O12 Na4 C4 111.32(12) 5_566 .
O9 Na4 C4 94.65(12) 4 .
O12 Na4 C4 26.41(10) . .
O10 Na4 C4 101.83(11) 5_566 .
O5 Na4 C4 87.15(11) 3_455 .
O13 Na4 C4 96.48(17) . 5_566
O3 Na4 C4 72.00(12) . 5_566
O10 Na4 C4 110.98(12) . 5_566
O15 Na4 C4 121.94(17) 7_556 5_566
O12 Na4 C4 24.79(10) 5_566 5_566
O9 Na4 C4 145.98(12) 4 5_566
O12 Na4 C4 102.88(11) . 5_566
O10 Na4 C4 24.94(9) 5_566 5_566
O5 Na4 C4 102.15(11) 3_455 5_566
C4 Na4 C4 116.78(11) . 5_566
O13 Na4 Na4 101.87(17) . 5_566
O3 Na4 Na4 124.20(13) . 5_566
O10 Na4 Na4 61.29(9) . 5_566
O15 Na4 Na4 135.09(18) 7_556 5_566
O12 Na4 Na4 56.37(8) 5_566 5_566
O9 Na4 Na4 152.59(14) 4 5_566
O12 Na4 Na4 52.41(8) . 5_566
O10 Na4 Na4 45.62(8) 5_566 5_566
O5 Na4 Na4 99.23(11) 3_455 5_566
C4 Na4 Na4 61.09(10) . 5_566
C4 Na4 Na4 55.68(9) 5_566 5_566
O14 Na5 O11 106.76(17) . 7_566
O14 Na5 O2 146.32(18) . 3
O11 Na5 O2 105.61(13) 7_566 3
O14 Na5 O4 67.69(17) . .
O11 Na5 O4 153.17(13) 7_566 .
O2 Na5 O4 79.21(11) 3 .
O14 Na5 O8 100.49(18) . 4
O11 Na5 O8 81.80(12) 7_566 4
O2 Na5 O8 75.15(11) 3 4
O4 Na5 O8 73.88(10) . 4
O14 Na5 O15 30.9(2) . 7_556
O11 Na5 O15 82.96(16) 7_566 7_556
O2 Na5 O15 149.98(17) 3 7_556
O4 Na5 O15 81.01(15) . 7_556
O8 Na5 O15 77.81(16) 4 7_556
O14 Na5 O10 96.02(18) . 3_545
O11 Na5 O10 122.38(12) 7_566 3_545
O2 Na5 O10 74.06(11) 3 3_545
O4 Na5 O10 84.44(11) . 3_545
O8 Na5 O10 145.04(11) 4 3_545
O15 Na5 O10 126.07(17) 7_556 3_545
O14 Na5 O13 25.23(18) . 7_556
O11 Na5 O13 103.65(15) 7_566 7_556
O2 Na5 O13 146.50(16) 3 7_556
O4 Na5 O13 82.06(15) . 7_556
O8 Na5 O13 125.35(15) 4 7_556
O15 Na5 O13 50.03(18) 7_556 7_556
O10 Na5 O13 76.69(15) 3_545 7_556
O14 Na5 C5 22.80(14) . .
O11 Na5 C5 85.14(9) 7_566 .
O2 Na5 C5 169.05(11) 3 .
O4 Na5 C5 90.25(9) . .
O8 Na5 C5 104.95(8) 4 .
O15 Na5 C5 27.20(14) 7_556 .
O10 Na5 C5 102.18(9) 3_545 .
O13 Na5 C5 26.16(12) 7_556 .
O14 Na5 Zn1 42.98(15) . .
O11 Na5 Zn1 117.43(10) 7_566 .
O2 Na5 Zn1 111.74(10) 3 .
O4 Na5 Zn1 40.21(7) . .
O8 Na5 Zn1 62.69(8) 4 .
O15 Na5 Zn1 42.26(13) 7_556 .
O10 Na5 Zn1 115.25(9) 3_545 .
O13 Na5 Zn1 67.23(12) 7_556 .
C5 Na5 Zn1 60.08(3) . .
O14 Na5 Zn3 113.18(16) . 3
O11 Na5 Zn3 137.70(10) 7_566 3
O2 Na5 Zn3 40.07(8) 3 3
O4 Na5 Zn3 61.26(8) . 3
O8 Na5 Zn3 103.53(8) 4 3
O15 Na5 Zn3 139.34(15) 7_556 3
O10 Na5 Zn3 41.51(7) 3_545 3
O13 Na5 Zn3 106.43(13) 7_556 3
C5 Na5 Zn3 131.31(6) . 3
Zn1 Na5 Zn3 101.44(5) . 3
O14 Na5 Zn2 132.45(17) . 4
O11 Na5 Zn2 65.91(9) 7_566 4
O2 Na5 Zn2 56.32(8) 3 4
O4 Na5 Zn2 97.71(9) . 4
O8 Na5 Zn2 33.67(7) 4 4
O15 Na5 Zn2 104.79(15) 7_556 4
O10 Na5 Zn2 128.58(9) 3_545 4
O13 Na5 Zn2 154.70(13) 7_556 4
C5 Na5 Zn2 129.06(6) . 4
Zn1 Na5 Zn2 96.25(5) . 4
Zn3 Na5 Zn2 95.30(4) 3 4
Zn3 F1 Zn3 148.7(2) 2 .
Zn3 F1 Na1 95.20(5) 2 .
Zn3 F1 Na1 98.78(5) . .
Zn3 F1 Na1 98.78(5) 2 2
Zn3 F1 Na1 95.20(5) . 2
Na1 F1 Na1 126.37(18) . 2
O14 C5 O14 180.00(17) 7_556 .
O14 C5 O13 126.2(3) 7_556 7_556
O14 C5 O13 53.8(3) . 7_556
O14 C5 O13 53.8(3) 7_556 .
O14 C5 O13 126.2(3) . .
O13 C5 O13 180.0(5) 7_556 .
O14 C5 O15 61.8(4) 7_556 .
O14 C5 O15 118.2(4) . .
O13 C5 O15 65.5(4) 7_556 .
O13 C5 O15 114.5(4) . .
O14 C5 O15 118.2(4) 7_556 7_556
O14 C5 O15 61.8(4) . 7_556
O13 C5 O15 114.5(4) 7_556 7_556
O13 C5 O15 65.5(4) . 7_556
O15 C5 O15 180.0(4) . 7_556
O14 C5 Na3 121.0(3) 7_556 .
O14 C5 Na3 59.0(3) . .
O13 C5 Na3 53.5(3) 7_556 .
O13 C5 Na3 126.5(3) . .
O15 C5 Na3 77.3(3) . .
O15 C5 Na3 102.7(3) 7_556 .
O14 C5 Na3 59.0(3) 7_556 7_556
O14 C5 Na3 121.0(3) . 7_556
O13 C5 Na3 126.5(3) 7_556 7_556
O13 C5 Na3 53.5(3) . 7_556
O15 C5 Na3 102.7(3) . 7_556
O15 C5 Na3 77.3(3) 7_556 7_556
Na3 C5 Na3 180.0 . 7_556
O14 C5 Na5 44.2(3) 7_556 7_556
O14 C5 Na5 135.8(3) . 7_556
O13 C5 Na5 115.2(3) 7_556 7_556
O13 C5 Na5 64.8(3) . 7_556
O15 C5 Na5 61.7(3) . 7_556
O15 C5 Na5 118.3(3) 7_556 7_556
Na3 C5 Na5 80.12(5) . 7_556
Na3 C5 Na5 99.88(5) 7_556 7_556
O14 C5 Na5 135.8(3) 7_556 .
O14 C5 Na5 44.2(3) . .
O13 C5 Na5 64.8(3) 7_556 .
O13 C5 Na5 115.2(3) . .
O15 C5 Na5 118.3(3) . .
O15 C5 Na5 61.7(3) 7_556 .
Na3 C5 Na5 99.88(5) . .
Na3 C5 Na5 80.12(5) 7_556 .
Na5 C5 Na5 180.0 7_556 .
O11 C4 O10 122.9(4) . .
O11 C4 O12 122.6(4) . .
O10 C4 O12 114.5(4) . .
O11 C4 Na4 151.2(3) . .
O10 C4 Na4 52.2(2) . .
O12 C4 Na4 70.6(2) . .
O11 C4 Na4 145.4(3) . 5_566
O10 C4 Na4 68.9(2) . 5_566
O12 C4 Na4 57.8(2) . 5_566
Na4 C4 Na4 63.22(10) . 5_566
C2 O5 Zn3 116.5(3) . 3
C2 O5 Na2 126.2(3) . 3_545
Zn3 O5 Na2 109.63(13) 3 3_545
C2 O5 Na4 116.9(3) . 3_545
Zn3 O5 Na4 84.33(10) 3 3_545
Na2 O5 Na4 92.98(10) 3_545 3_545
C2 O6 Zn2 115.0(3) . 4_545
C2 O6 Na1 123.3(3) . .
Zn2 O6 Na1 112.88(13) 4_545 .
C2 O6 Na3 117.5(2) . .
Zn2 O6 Na3 85.54(11) 4_545 .
Na1 O6 Na3 94.50(11) . .
C1 O2 Zn3 119.3(3) . .
C1 O2 Na5 132.7(3) . 3_445
Zn3 O2 Na5 93.32(13) . 3_445
C1 O2 Na1 115.8(3) . 2
Zn3 O2 Na1 90.67(11) . 2
Na5 O2 Na1 95.29(11) 3_445 2
C3 O8 Zn2 119.7(3) . .
C3 O8 Na5 118.4(3) . 4_545
Zn2 O8 Na5 101.06(12) . 4_545
C3 O8 Na1 129.8(3) . .
Zn2 O8 Na1 92.47(11) . .
Na5 O8 Na1 87.89(10) 4_545 .
C3 O7 Zn3 118.3(3) . 4
C3 O7 Na3 127.1(3) . 4
Zn3 O7 Na3 104.88(13) 4 4
C3 O7 Na1 118.9(3) . 4
Zn3 O7 Na1 88.89(11) 4 4
Na3 O7 Na1 89.29(11) 4 4
C1 O3 Zn2 117.8(3) . 2
C1 O3 Na4 132.3(3) . .
Zn2 O3 Na4 101.11(14) 2 .
C1 O3 Na2 110.3(3) . .
Zn2 O3 Na2 86.05(11) 2 .
Na4 O3 Na2 98.36(13) . .
Zn1 F2 Zn2 143.37(13) . .
Zn1 F2 Na2 96.09(9) . .
Zn2 F2 Na2 97.92(10) . .
Zn1 F2 Na1 95.57(10) . .
Zn2 F2 Na1 97.89(10) . .
Na2 F2 Na1 135.23(13) . .
C4 O12 Zn2 121.8(3) . 6_566
C4 O12 Na3 118.3(3) . 7_556
Zn2 O12 Na3 90.03(11) 6_566 7_556
C4 O12 Na4 97.4(2) . 5_566
Zn2 O12 Na4 89.14(11) 6_566 5_566
Na3 O12 Na4 137.87(15) 7_556 5_566
C4 O12 Na4 83.0(2) . .
Zn2 O12 Na4 150.87(14) 6_566 .
Na3 O12 Na4 90.63(11) 7_556 .
Na4 O12 Na4 71.23(10) 5_566 .
C2 O4 Zn1 117.8(3) . .
C2 O4 Na5 116.9(3) . .
Zn1 O4 Na5 86.53(11) . .
C2 O4 Na1 124.4(3) . 4
Zn1 O4 Na1 110.03(13) . 4
Na5 O4 Na1 91.65(11) . 4
C1 O1 Zn1 116.1(3) . .
C1 O1 Na3 130.1(3) . .
Zn1 O1 Na3 99.60(13) . .
C1 O1 Na1 115.4(3) . .
Zn1 O1 Na1 90.65(11) . .
Na3 O1 Na1 96.71(11) . .
C4 O11 Na5 127.7(2) . 7_566
C4 O11 Na3 121.5(2) . 1_565
Na5 O11 Na3 110.14(14) 7_566 1_565
C4 O10 Zn3 118.9(3) . 1_565
C4 O10 Na4 101.8(3) . .
Zn3 O10 Na4 98.02(12) 1_565 .
C4 O10 Na5 111.0(3) . 3_455
Zn3 O10 Na5 83.43(11) 1_565 3_455
Na4 O10 Na5 141.60(14) . 3_455
C4 O10 Na4 86.2(2) . 5_566
Zn3 O10 Na4 154.80(14) 1_565 5_566
Na4 O10 Na4 73.10(10) . 5_566
Na5 O10 Na4 89.36(10) 3_455 5_566
C3 O9 Zn1 120.1(3) . 4_545
C3 O9 Na2 130.2(3) . 3_545
Zn1 O9 Na2 92.04(14) 4_545 3_545
C3 O9 Na4 116.5(3) . 4_545
Zn1 O9 Na4 94.22(15) 4_545 4_545
Na2 O9 Na4 95.67(11) 3_545 4_545
O1 C1 O3 119.9(4) . .
O1 C1 O2 120.3(4) . .
O3 C1 O2 119.8(4) . .
O7 C3 O9 120.0(4) . .
O7 C3 O8 120.0(4) . .
O9 C3 O8 120.0(4) . .
O5 C2 O6 120.4(4) . .
O5 C2 O4 119.5(4) . .
O6 C2 O4 120.1(4) . .
C5 O13 Na4 136.2(4) . .
C5 O13 Na3 100.8(3) . 7_556
Na4 O13 Na3 104.1(2) . 7_556
C5 O13 Na5 89.0(3) . 7_556
Na4 O13 Na5 104.7(2) . 7_556
Na3 O13 Na5 125.2(2) 7_556 7_556
C5 O15 Zn1 121.1(4) . 7_556
C5 O15 Na4 114.8(3) . 7_556
Zn1 O15 Na4 97.3(2) 7_556 7_556
C5 O15 Na5 91.1(3) . 7_556
Zn1 O15 Na5 82.4(2) 7_556 7_556
Na4 O15 Na5 148.8(3) 7_556 7_556
C5 O15 Na3 76.3(3) . .
Zn1 O15 Na3 159.0(3) 7_556 .
Na4 O15 Na3 83.93(19) 7_556 .
Na5 O15 Na3 85.88(17) 7_556 .
C5 O14 Zn1 127.0(4) . .
C5 O14 Na5 113.0(3) . .
Zn1 O14 Na5 91.5(2) . .
C5 O14 Na3 96.3(3) . .
Zn1 O14 Na3 89.6(2) . .
Na5 O14 Na3 141.8(3) . .

loop_
_geom_bond_atom_site_label_1
_geom_bond_atom_site_label_2
_geom_bond_distance
_geom_bond_site_symmetry_2
Zn1 O9 1.984(4) 4
Zn1 O4 2.015(3) .
Zn1 O1 2.016(3) .
Zn1 F2 2.041(2) .
Zn1 O15 2.114(6) 7_556
Zn1 O14 2.125(6) .
Zn1 Na5 3.1158(18) .
Zn1 Na2 3.2777(11) .
Zn1 Na3 3.2931(19) .
Zn1 Na1 3.2966(19) .
Zn1 Na4 3.4426(18) .
Zn2 O8 1.996(3) .
Zn2 O3 2.019(3) 2
Zn2 O6 2.028(3) 4
Zn2 F2 2.045(2) .
Zn2 O12 2.089(3) 6_565
Zn2 Na3 3.1220(17) 4
Zn2 Na2 3.3260(10) .
Zn2 Na4 3.341(2) 2
Zn2 Na1 3.3581(19) .
Zn2 Na5 3.5341(19) 4_545
Zn3 O7 1.992(3) 4_545
Zn3 O2 2.022(3) .
Zn3 O5 2.022(3) 3_445
Zn3 F1 2.0440(11) .
Zn3 O10 2.092(3) 1_545
Zn3 Na5 3.1353(17) 3_445
Zn3 Na1 3.2882(18) 2
Zn3 Na4 3.361(2) 1_545
Zn3 Na1 3.3795(18) .
Zn3 Na3 3.4985(18) .
Zn3 Na2 3.633(2) 1_545
Na1 F1 2.397(2) .
Na1 F2 2.398(3) .
Na1 O6 2.430(3) .
Na1 O4 2.505(3) 4_545
Na1 O2 2.570(3) 2
Na1 O1 2.585(3) .
Na1 O8 2.615(3) .
Na1 O7 2.769(4) 4_545
Na1 Zn3 3.2882(18) 2
Na2 F2 2.357(3) 2
Na2 F2 2.357(3) .
Na2 O5 2.415(3) 3_455
Na2 O5 2.415(3) 4
Na2 O9 2.540(4) 4
Na2 O9 2.540(4) 3_455
Na2 O3 2.786(3) 2
Na2 O3 2.786(3) .
Na2 Zn1 3.2777(11) 2
Na2 Zn2 3.3260(10) 2
Na3 O1 2.289(3) .
Na3 O12 2.319(3) 7_556
Na3 O11 2.328(3) 1_545
Na3 O13 2.401(6) 7_556
Na3 O7 2.410(3) 4_545
Na3 O14 2.529(6) .
Na3 O6 2.537(3) .
Na3 C5 2.9338(18) .
Na3 O15 2.946(6) .
Na3 Zn2 3.1220(17) 4_545
Na4 O13 2.203(6) .
Na4 O3 2.302(4) .
Na4 O10 2.355(4) .
Na4 O15 2.463(6) 7_556
Na4 O12 2.639(3) 5_566
Na4 O9 2.671(4) 4
Na4 O12 2.773(4) .
Na4 O10 2.890(4) 5_566
Na4 O5 2.892(4) 3_455
Na4 C4 2.917(5) .
Na4 C4 3.092(5) 5_566
Na4 Na4 3.153(4) 5_566
Na5 O14 2.224(6) .
Na5 O11 2.280(3) 7_566
Na5 O2 2.282(3) 3
Na5 O4 2.501(3) .
Na5 O8 2.558(3) 4
Na5 O15 2.586(6) 7_556
Na5 O10 2.587(4) 3_545
Na5 O13 2.657(6) 7_556
Na5 C5 2.9362(17) .
Na5 Zn3 3.1353(17) 3
Na5 Zn2 3.5341(19) 4
F1 Zn3 2.0440(11) 2
F1 Na1 2.397(2) 2
C5 O14 1.236(6) 7_556
C5 O14 1.236(6) .
C5 O13 1.295(6) 7_556
C5 O13 1.295(6) .
C5 O15 1.342(6) .
C5 O15 1.342(6) 7_556
C5 Na3 2.9338(18) 7_556
C5 Na5 2.9362(17) 7_556
C4 O11 1.248(5) .
C4 O10 1.307(5) .
C4 O12 1.307(5) .
C4 Na4 3.092(5) 5_566
O5 C2 1.276(5) .
O5 Zn3 2.022(3) 3
O5 Na2 2.415(3) 3_545
O5 Na4 2.892(4) 3_545
O6 C2 1.282(5) .
O6 Zn2 2.028(3) 4_545
O2 C1 1.282(5) .
O2 Na5 2.282(3) 3_445
O2 Na1 2.570(3) 2
O8 C3 1.286(5) .
O8 Na5 2.558(3) 4_545
O7 C3 1.280(5) .
O7 Zn3 1.992(3) 4
O7 Na3 2.410(3) 4
O7 Na1 2.769(4) 4
O3 C1 1.281(5) .
O3 Zn2 2.019(3) 2
O12 Zn2 2.089(3) 6_566
O12 Na3 2.319(3) 7_556
O12 Na4 2.639(3) 5_566
O4 C2 1.293(5) .
O4 Na1 2.505(3) 4
O1 C1 1.280(5) .
O11 Na5 2.280(3) 7_566
O11 Na3 2.328(3) 1_565
O10 Zn3 2.092(3) 1_565
O10 Na5 2.587(4) 3_455
O10 Na4 2.890(4) 5_566
O9 C3 1.281(5) .
O9 Zn1 1.984(4) 4_545
O9 Na2 2.540(4) 3_545
O9 Na4 2.671(4) 4_545
O13 Na3 2.401(6) 7_556
O13 Na5 2.657(6) 7_556
O15 Zn1 2.114(6) 7_556
O15 Na4 2.463(6) 7_556
O15 Na5 2.586(6) 7_556

loop_
_geom_torsion_atom_site_label_1
_geom_torsion_atom_site_label_2
_geom_torsion_atom_site_label_3
_geom_torsion_atom_site_label_4
_geom_torsion
_geom_torsion_site_symmetry_1
_geom_torsion_site_symmetry_4
O9 Zn1 Na1 F1 -69.49(17) 4 .
O4 Zn1 Na1 F1 168.25(12) . .
O1 Zn1 Na1 F1 31.80(12) . .
F2 Zn1 Na1 F1 -89.68(13) . .
O15 Zn1 Na1 F1 61.8(3) 7_556 .
O14 Zn1 Na1 F1 94.19(19) . .
Na5 Zn1 Na1 F1 146.15(8) . .
Na2 Zn1 Na1 F1 -60.14(8) . .
Na3 Zn1 Na1 F1 79.36(9) . .
Na4 Zn1 Na1 F1 -1.04(11) . .
O9 Zn1 Na1 F2 20.19(17) 4 .
O4 Zn1 Na1 F2 -102.06(13) . .
O1 Zn1 Na1 F2 121.48(15) . .
O15 Zn1 Na1 F2 151.5(3) 7_556 .
O14 Zn1 Na1 F2 -176.13(19) . .
Na5 Zn1 Na1 F2 -124.16(11) . .
Na2 Zn1 Na1 F2 29.55(10) . .
Na3 Zn1 Na1 F2 169.05(11) . .
Na4 Zn1 Na1 F2 88.64(11) . .
O9 Zn1 Na1 O6 159.21(17) 4 .
O4 Zn1 Na1 O6 36.95(12) . .
O1 Zn1 Na1 O6 -99.50(13) . .
F2 Zn1 Na1 O6 139.02(13) . .
O15 Zn1 Na1 O6 -69.5(3) 7_556 .
O14 Zn1 Na1 O6 -37.11(19) . .
Na5 Zn1 Na1 O6 14.85(10) . .
Na2 Zn1 Na1 O6 168.56(8) . .
Na3 Zn1 Na1 O6 -51.94(8) . .
Na4 Zn1 Na1 O6 -132.34(9) . .
O9 Zn1 Na1 O4 118.7(3) 4 4_545
O4 Zn1 Na1 O4 -3.6(3) . 4_545
O1 Zn1 Na1 O4 -140.0(3) . 4_545
F2 Zn1 Na1 O4 98.5(3) . 4_545
O15 Zn1 Na1 O4 -110.0(4) 7_556 4_545
O14 Zn1 Na1 O4 -77.6(3) . 4_545
Na5 Zn1 Na1 O4 -25.7(3) . 4_545
Na2 Zn1 Na1 O4 128.0(2) . 4_545
Na3 Zn1 Na1 O4 -92.5(2) . 4_545
Na4 Zn1 Na1 O4 -172.9(2) . 4_545
O9 Zn1 Na1 O2 4.60(18) 4 2
O4 Zn1 Na1 O2 -117.66(13) . 2
O1 Zn1 Na1 O2 105.89(14) . 2
F2 Zn1 Na1 O2 -15.60(12) . 2
O15 Zn1 Na1 O2 135.9(3) 7_556 2
O14 Zn1 Na1 O2 168.28(19) . 2
Na5 Zn1 Na1 O2 -139.76(9) . 2
Na2 Zn1 Na1 O2 13.95(9) . 2
Na3 Zn1 Na1 O2 153.45(10) . 2
Na4 Zn1 Na1 O2 73.05(11) . 2
O9 Zn1 Na1 O1 -101.29(17) 4 .
O4 Zn1 Na1 O1 136.45(14) . .
F2 Zn1 Na1 O1 -121.48(15) . .
O15 Zn1 Na1 O1 30.0(3) 7_556 .
O14 Zn1 Na1 O1 62.4(2) . .
Na5 Zn1 Na1 O1 114.35(12) . .
Na2 Zn1 Na1 O1 -91.94(11) . .
Na3 Zn1 Na1 O1 47.56(11) . .
Na4 Zn1 Na1 O1 -32.84(12) . .
O9 Zn1 Na1 O8 72.18(16) 4 .
O4 Zn1 Na1 O8 -50.07(11) . .
O1 Zn1 Na1 O8 173.47(13) . .
F2 Zn1 Na1 O8 51.99(12) . .
O15 Zn1 Na1 O8 -156.5(3) 7_556 .
O14 Zn1 Na1 O8 -124.14(18) . .
Na5 Zn1 Na1 O8 -72.18(9) . .
Na2 Zn1 Na1 O8 81.54(8) . .
Na3 Zn1 Na1 O8 -138.96(9) . .
Na4 Zn1 Na1 O8 140.63(8) . .
O9 Zn1 Na1 O7 -138.23(15) 4 4_545
O4 Zn1 Na1 O7 99.51(12) . 4_545
O1 Zn1 Na1 O7 -36.94(13) . 4_545
F2 Zn1 Na1 O7 -158.43(13) . 4_545
O15 Zn1 Na1 O7 -6.9(3) 7_556 4_545
O14 Zn1 Na1 O7 25.45(19) . 4_545
Na5 Zn1 Na1 O7 77.41(9) . 4_545
Na2 Zn1 Na1 O7 -128.88(8) . 4_545
Na3 Zn1 Na1 O7 10.62(7) . 4_545
Na4 Zn1 Na1 O7 -69.78(10) . 4_545
O9 Zn1 Na1 Zn3 -33.33(18) 4 2
O4 Zn1 Na1 Zn3 -155.59(13) . 2
O1 Zn1 Na1 Zn3 67.96(13) . 2
F2 Zn1 Na1 Zn3 -53.53(12) . 2
O15 Zn1 Na1 Zn3 98.0(3) 7_556 2
O14 Zn1 Na1 Zn3 130.35(19) . 2
Na5 Zn1 Na1 Zn3 -177.69(8) . 2
Na2 Zn1 Na1 Zn3 -23.98(9) . 2
Na3 Zn1 Na1 Zn3 115.52(10) . 2
Na4 Zn1 Na1 Zn3 35.12(12) . 2
O9 Zn1 Na1 Zn2 41.14(14) 4 .
O4 Zn1 Na1 Zn2 -81.12(9) . .
O1 Zn1 Na1 Zn2 142.43(11) . .
F2 Zn1 Na1 Zn2 20.95(9) . .
O15 Zn1 Na1 Zn2 172.4(3) 7_556 .
O14 Zn1 Na1 Zn2 -155.18(17) . .
Na5 Zn1 Na1 Zn2 -103.22(6) . .
Na2 Zn1 Na1 Zn2 50.49(3) . .
Na3 Zn1 Na1 Zn2 -170.01(5) . .
Na4 Zn1 Na1 Zn2 109.59(6) . .
O9 Zn1 Na1 Zn3 -101.91(14) 4 .
O4 Zn1 Na1 Zn3 135.84(10) . .
O1 Zn1 Na1 Zn3 -0.62(10) . .
F2 Zn1 Na1 Zn3 -122.10(11) . .
O15 Zn1 Na1 Zn3 29.4(3) 7_556 .
O14 Zn1 Na1 Zn3 61.77(17) . .
Na5 Zn1 Na1 Zn3 113.73(6) . .
Na2 Zn1 Na1 Zn3 -92.56(4) . .
Na3 Zn1 Na1 Zn3 46.95(4) . .
Na4 Zn1 Na1 Zn3 -33.46(7) . .
O8 Zn2 Na1 F1 -129.98(14) . .
O3 Zn2 Na1 F1 3.49(12) 2 .
O6 Zn2 Na1 F1 135.13(12) 4 .
F2 Zn2 Na1 F1 88.81(14) . .
O12 Zn2 Na1 F1 -72.13(17) 6_565 .
Na3 Zn2 Na1 F1 -149.68(8) 4 .
Na2 Zn2 Na1 F1 60.51(8) . .
Na4 Zn2 Na1 F1 2.01(11) 2 .
Na5 Zn2 Na1 F1 -76.96(8) 4_545 .
O8 Zn2 Na1 F2 141.20(15) . .
O3 Zn2 Na1 F2 -85.32(14) 2 .
O6 Zn2 Na1 F2 46.32(15) 4 .
O12 Zn2 Na1 F2 -160.94(17) 6_565 .
Na3 Zn2 Na1 F2 121.51(12) 4 .
Na2 Zn2 Na1 F2 -28.30(10) . .
Na4 Zn2 Na1 F2 -86.81(11) 2 .
Na5 Zn2 Na1 F2 -165.77(11) 4_545 .
O8 Zn2 Na1 O6 67.92(13) . .
O3 Zn2 Na1 O6 -158.60(13) 2 .
O6 Zn2 Na1 O6 -26.96(16) 4 .
F2 Zn2 Na1 O6 -73.28(13) . .
O12 Zn2 Na1 O6 125.78(15) 6_565 .
Na3 Zn2 Na1 O6 48.22(11) 4 .
Na2 Zn2 Na1 O6 -101.59(9) . .
Na4 Zn2 Na1 O6 -160.09(8) 2 .
Na5 Zn2 Na1 O6 120.95(9) 4_545 .
O8 Zn2 Na1 O4 -36.65(13) . 4_545
O3 Zn2 Na1 O4 96.83(12) 2 4_545
O6 Zn2 Na1 O4 -131.54(13) 4 4_545
F2 Zn2 Na1 O4 -177.86(14) . 4_545
O12 Zn2 Na1 O4 21.20(17) 6_565 4_545
Na3 Zn2 Na1 O4 -56.35(11) 4 4_545
Na2 Zn2 Na1 O4 153.84(9) . 4_545
Na4 Zn2 Na1 O4 95.34(10) 2 4_545
Na5 Zn2 Na1 O4 16.37(8) 4_545 4_545
O8 Zn2 Na1 O2 -98.77(13) . 2
O3 Zn2 Na1 O2 34.71(12) 2 2
O6 Zn2 Na1 O2 166.34(13) 4 2
F2 Zn2 Na1 O2 120.02(13) . 2
O12 Zn2 Na1 O2 -40.92(16) 6_565 2
Na3 Zn2 Na1 O2 -118.47(9) 4 2
Na2 Zn2 Na1 O2 91.72(8) . 2
Na4 Zn2 Na1 O2 33.22(10) 2 2
Na5 Zn2 Na1 O2 -45.75(8) 4_545 2
O8 Zn2 Na1 O1 142.17(13) . .
O3 Zn2 Na1 O1 -84.35(12) 2 .
O6 Zn2 Na1 O1 47.29(13) 4 .
F2 Zn2 Na1 O1 0.97(12) . .
O12 Zn2 Na1 O1 -159.98(15) 6_565 .
Na3 Zn2 Na1 O1 122.47(9) 4 .
Na2 Zn2 Na1 O1 -27.34(8) . .
Na4 Zn2 Na1 O1 -85.84(9) 2 .
Na5 Zn2 Na1 O1 -164.80(9) 4_545 .
O3 Zn2 Na1 O8 133.48(14) 2 .
O6 Zn2 Na1 O8 -94.88(15) 4 .
F2 Zn2 Na1 O8 -141.20(15) . .
O12 Zn2 Na1 O8 57.85(18) 6_565 .
Na3 Zn2 Na1 O8 -19.70(13) 4 .
Na2 Zn2 Na1 O8 -169.51(11) . .
Na4 Zn2 Na1 O8 131.99(11) 2 .
Na5 Zn2 Na1 O8 53.03(11) 4_545 .
O8 Zn2 Na1 O7 122.7(5) . 4_545
O3 Zn2 Na1 O7 -103.8(4) 2 4_545
O6 Zn2 Na1 O7 27.8(5) 4 4_545
F2 Zn2 Na1 O7 -18.5(4) . 4_545
O12 Zn2 Na1 O7 -179.4(4) 6_565 4_545
Na3 Zn2 Na1 O7 103.0(4) 4 4_545
Na2 Zn2 Na1 O7 -46.8(4) . 4_545
Na4 Zn2 Na1 O7 -105.3(4) 2 4_545
Na5 Zn2 Na1 O7 175.7(4) 4_545 4_545
O8 Zn2 Na1 Zn3 -95.92(11) . 2
O3 Zn2 Na1 Zn3 37.56(10) 2 2
O6 Zn2 Na1 Zn3 169.19(10) 4 2
F2 Zn2 Na1 Zn3 122.87(11) . 2
O12 Zn2 Na1 Zn3 -38.07(15) 6_565 2
Na3 Zn2 Na1 Zn3 -115.62(6) 4 2
Na2 Zn2 Na1 Zn3 94.57(4) . 2
Na4 Zn2 Na1 Zn3 36.07(7) 2 2
Na5 Zn2 Na1 Zn3 -42.90(4) 4_545 2
O8 Zn2 Na1 Zn1 119.78(11) . .
O3 Zn2 Na1 Zn1 -106.75(10) 2 .
O6 Zn2 Na1 Zn1 24.89(11) 4 .
F2 Zn2 Na1 Zn1 -21.43(10) . .
O12 Zn2 Na1 Zn1 177.63(14) 6_565 .
Na3 Zn2 Na1 Zn1 100.08(7) 4 .
Na2 Zn2 Na1 Zn1 -49.73(3) . .
Na4 Zn2 Na1 Zn1 -108.23(6) 2 .
Na5 Zn2 Na1 Zn1 172.80(5) 4_545 .
O8 Zn2 Na1 Zn3 -164.74(15) . .
O3 Zn2 Na1 Zn3 -31.26(12) 2 .
O6 Zn2 Na1 Zn3 100.38(13) 4 .
F2 Zn2 Na1 Zn3 54.06(12) . .
O12 Zn2 Na1 Zn3 -106.88(16) 6_565 .
Na3 Zn2 Na1 Zn3 175.57(7) 4 .
Na2 Zn2 Na1 Zn3 25.75(8) . .
Na4 Zn2 Na1 Zn3 -32.75(12) 2 .
Na5 Zn2 Na1 Zn3 -111.71(10) 4_545 .
O7 Zn3 Na1 F1 141.22(17) 4_545 .
O2 Zn3 Na1 F1 -87.57(16) . .
O5 Zn3 Na1 F1 38.32(17) 3_445 .
O10 Zn3 Na1 F1 -168.2(2) 1_545 .
Na5 Zn3 Na1 F1 -86.48(14) 3_445 .
Na1 Zn3 Na1 F1 -35.50(14) 2 .
Na4 Zn3 Na1 F1 120.71(14) 1_545 .
Na3 Zn3 Na1 F1 -171.02(14) . .
Na2 Zn3 Na1 F1 59.87(13) 1_545 .
O7 Zn3 Na1 F2 -127.52(14) 4_545 .
O2 Zn3 Na1 F2 3.69(11) . .
O5 Zn3 Na1 F2 129.58(13) 3_445 .
F1 Zn3 Na1 F2 91.26(16) . .
O10 Zn3 Na1 F2 -76.95(18) 1_545 .
Na5 Zn3 Na1 F2 4.78(11) 3_445 .
Na1 Zn3 Na1 F2 55.76(8) 2 .
Na4 Zn3 Na1 F2 -148.03(9) 1_545 .
Na3 Zn3 Na1 F2 -79.76(9) . .
Na2 Zn3 Na1 F2 151.13(8) 1_545 .
O7 Zn3 Na1 O6 -31.85(13) 4_545 .
O2 Zn3 Na1 O6 99.35(12) . .
O5 Zn3 Na1 O6 -134.75(13) 3_445 .
F1 Zn3 Na1 O6 -173.07(16) . .
O10 Zn3 Na1 O6 18.72(19) 1_545 .
Na5 Zn3 Na1 O6 100.45(10) 3_445 .
Na1 Zn3 Na1 O6 151.42(8) 2 .
Na4 Zn3 Na1 O6 -52.37(12) 1_545 .
Na3 Zn3 Na1 O6 15.91(9) . .
Na2 Zn3 Na1 O6 -113.20(9) 1_545 .
O7 Zn3 Na1 O4 71.95(14) 4_545 4_545
O2 Zn3 Na1 O4 -156.85(12) . 4_545
O5 Zn3 Na1 O4 -30.95(15) 3_445 4_545
F1 Zn3 Na1 O4 -69.27(15) . 4_545
O10 Zn3 Na1 O4 122.52(17) 1_545 4_545
Na5 Zn3 Na1 O4 -155.75(8) 3_445 4_545
Na1 Zn3 Na1 O4 -104.78(10) 2 4_545
Na4 Zn3 Na1 O4 51.43(11) 1_545 4_545
Na3 Zn3 Na1 O4 119.71(9) . 4_545
Na2 Zn3 Na1 O4 -9.40(8) 1_545 4_545
O7 Zn3 Na1 O2 147.80(14) 4_545 2
O2 Zn3 Na1 O2 -80.99(11) . 2
O5 Zn3 Na1 O2 44.91(14) 3_445 2
F1 Zn3 Na1 O2 6.58(14) . 2
O10 Zn3 Na1 O2 -161.63(17) 1_545 2
Na5 Zn3 Na1 O2 -79.89(9) 3_445 2
Na1 Zn3 Na1 O2 -28.92(10) 2 2
Na4 Zn3 Na1 O2 127.29(9) 1_545 2
Na3 Zn3 Na1 O2 -164.44(10) . 2
Na2 Zn3 Na1 O2 66.46(9) 1_545 2
O7 Zn3 Na1 O1 -93.07(14) 4_545 .
O2 Zn3 Na1 O1 38.14(11) . .
O5 Zn3 Na1 O1 164.04(13) 3_445 .
F1 Zn3 Na1 O1 125.71(16) . .
O10 Zn3 Na1 O1 -42.49(18) 1_545 .
Na5 Zn3 Na1 O1 39.24(10) 3_445 .
Na1 Zn3 Na1 O1 90.21(8) 2 .
Na4 Zn3 Na1 O1 -113.58(10) 1_545 .
Na3 Zn3 Na1 O1 -45.30(8) . .
Na2 Zn3 Na1 O1 -174.41(8) 1_545 .
O7 Zn3 Na1 O8 126.5(6) 4_545 .
O2 Zn3 Na1 O8 -102.3(6) . .
O5 Zn3 Na1 O8 23.6(6) 3_445 .
F1 Zn3 Na1 O8 -14.7(6) . .
O10 Zn3 Na1 O8 177.1(6) 1_545 .
Na5 Zn3 Na1 O8 -101.2(6) 3_445 .
Na1 Zn3 Na1 O8 -50.2(6) 2 .
Na4 Zn3 Na1 O8 106.0(6) 1_545 .
Na3 Zn3 Na1 O8 174.3(6) . .
Na2 Zn3 Na1 O8 45.2(6) 1_545 .
O2 Zn3 Na1 O7 131.21(14) . 4_545
O5 Zn3 Na1 O7 -102.90(15) 3_445 4_545
F1 Zn3 Na1 O7 -141.22(17) . 4_545
O10 Zn3 Na1 O7 50.6(2) 1_545 4_545
Na5 Zn3 Na1 O7 132.30(12) 3_445 4_545
Na1 Zn3 Na1 O7 -176.73(11) 2 4_545
Na4 Zn3 Na1 O7 -20.51(13) 1_545 4_545
Na3 Zn3 Na1 O7 47.76(11) . 4_545
Na2 Zn3 Na1 O7 -81.35(11) 1_545 4_545
O7 Zn3 Na1 Zn3 123.42(12) 4_545 2
O2 Zn3 Na1 Zn3 -105.37(9) . 2
O5 Zn3 Na1 Zn3 20.53(12) 3_445 2
F1 Zn3 Na1 Zn3 -17.80(13) . 2
O10 Zn3 Na1 Zn3 173.99(15) 1_545 2
Na5 Zn3 Na1 Zn3 -104.27(5) 3_445 2
Na1 Zn3 Na1 Zn3 -53.30(5) 2 2
Na4 Zn3 Na1 Zn3 102.91(6) 1_545 2
Na3 Zn3 Na1 Zn3 171.18(5) . 2
Na2 Zn3 Na1 Zn3 42.08(3) 1_545 2
O7 Zn3 Na1 Zn1 -92.62(11) 4_545 .
O2 Zn3 Na1 Zn1 38.58(9) . .
O5 Zn3 Na1 Zn1 164.48(11) 3_445 .
F1 Zn3 Na1 Zn1 126.16(14) . .
O10 Zn3 Na1 Zn1 -42.05(17) 1_545 .
Na5 Zn3 Na1 Zn1 39.68(7) 3_445 .
Na1 Zn3 Na1 Zn1 90.65(3) 2 .
Na4 Zn3 Na1 Zn1 -113.13(7) 1_545 .
Na3 Zn3 Na1 Zn1 -44.86(4) . .
Na2 Zn3 Na1 Zn1 -173.97(4) 1_545 .
O7 Zn3 Na1 Zn2 -159.87(15) 4_545 .
O2 Zn3 Na1 Zn2 -28.66(11) . .
O5 Zn3 Na1 Zn2 97.24(14) 3_445 .
F1 Zn3 Na1 Zn2 58.91(15) . .
O10 Zn3 Na1 Zn2 -109.30(17) 1_545 .
Na5 Zn3 Na1 Zn2 -27.56(11) 3_445 .
Na1 Zn3 Na1 Zn2 23.41(9) 2 .
Na4 Zn3 Na1 Zn2 179.62(7) 1_545 .
Na3 Zn3 Na1 Zn2 -112.11(9) . .
Na2 Zn3 Na1 Zn2 118.79(8) 1_545 .
O9 Zn1 Na2 F2 -132.44(15) 4 2
O4 Zn1 Na2 F2 130.59(12) . 2
O1 Zn1 Na2 F2 4.58(11) . 2
F2 Zn1 Na2 F2 86.20(16) . 2
O15 Zn1 Na2 F2 -89.39(19) 7_556 2
O14 Zn1 Na2 F2 -74.6(3) . 2
Na5 Zn1 Na2 F2 -153.42(8) . 2
Na3 Zn1 Na2 F2 3.71(9) . 2
Na1 Zn1 Na2 F2 56.24(8) . 2
Na4 Zn1 Na2 F2 -77.51(7) . 2
O9 Zn1 Na2 F2 141.36(17) 4 .
O4 Zn1 Na2 F2 44.39(16) . .
O1 Zn1 Na2 F2 -81.62(13) . .
O15 Zn1 Na2 F2 -175.6(2) 7_556 .
O14 Zn1 Na2 F2 -160.8(3) . .
Na5 Zn1 Na2 F2 120.38(12) . .
Na3 Zn1 Na2 F2 -82.49(10) . .
Na1 Zn1 Na2 F2 -29.96(10) . .
Na4 Zn1 Na2 F2 -163.70(11) . .
O9 Zn1 Na2 O5 -39.50(15) 4 3_455
O4 Zn1 Na2 O5 -136.47(13) . 3_455
O1 Zn1 Na2 O5 97.53(12) . 3_455
F2 Zn1 Na2 O5 179.14(15) . 3_455
O15 Zn1 Na2 O5 3.6(2) 7_556 3_455
O14 Zn1 Na2 O5 18.3(3) . 3_455
Na5 Zn1 Na2 O5 -60.48(10) . 3_455
Na3 Zn1 Na2 O5 96.65(11) . 3_455
Na1 Zn1 Na2 O5 149.19(9) . 3_455
Na4 Zn1 Na2 O5 15.44(9) . 3_455
O9 Zn1 Na2 O5 69.77(16) 4 4
O4 Zn1 Na2 O5 -27.20(16) . 4
O1 Zn1 Na2 O5 -153.21(13) . 4
F2 Zn1 Na2 O5 -71.59(12) . 4
O15 Zn1 Na2 O5 112.82(19) 7_556 4
O14 Zn1 Na2 O5 127.6(3) . 4
Na5 Zn1 Na2 O5 48.79(11) . 4
Na3 Zn1 Na2 O5 -154.08(9) . 4
Na1 Zn1 Na2 O5 -101.54(10) . 4
Na4 Zn1 Na2 O5 124.71(10) . 4
O4 Zn1 Na2 O9 -96.97(17) . 4
O1 Zn1 Na2 O9 137.02(15) . 4
F2 Zn1 Na2 O9 -141.36(17) . 4
O15 Zn1 Na2 O9 43.1(2) 7_556 4
O14 Zn1 Na2 O9 57.8(3) . 4
Na5 Zn1 Na2 O9 -20.98(14) . 4
Na3 Zn1 Na2 O9 136.15(14) . 4
Na1 Zn1 Na2 O9 -171.31(13) . 4
Na4 Zn1 Na2 O9 54.94(13) . 4
O9 Zn1 Na2 O9 135.7(6) 4 3_455
O4 Zn1 Na2 O9 38.7(6) . 3_455
O1 Zn1 Na2 O9 -87.3(6) . 3_455
F2 Zn1 Na2 O9 -5.7(6) . 3_455
O15 Zn1 Na2 O9 178.7(6) 7_556 3_455
O14 Zn1 Na2 O9 -166.5(6) . 3_455
Na5 Zn1 Na2 O9 114.7(6) . 3_455
Na3 Zn1 Na2 O9 -88.2(6) . 3_455
Na1 Zn1 Na2 O9 -35.6(6) . 3_455
Na4 Zn1 Na2 O9 -169.4(6) . 3_455
O9 Zn1 Na2 O3 144.26(15) 4 2
O4 Zn1 Na2 O3 47.29(15) . 2
O1 Zn1 Na2 O3 -78.71(12) . 2
F2 Zn1 Na2 O3 2.91(11) . 2
O15 Zn1 Na2 O3 -172.68(19) 7_556 2
O14 Zn1 Na2 O3 -157.9(3) . 2
Na5 Zn1 Na2 O3 123.29(10) . 2
Na3 Zn1 Na2 O3 -79.58(8) . 2
Na1 Zn1 Na2 O3 -27.05(9) . 2
Na4 Zn1 Na2 O3 -160.80(9) . 2
O9 Zn1 Na2 O3 -98.44(15) 4 .
O4 Zn1 Na2 O3 164.59(14) . .
O1 Zn1 Na2 O3 38.58(11) . .
F2 Zn1 Na2 O3 120.20(14) . .
O15 Zn1 Na2 O3 -55.39(19) 7_556 .
O14 Zn1 Na2 O3 -40.6(3) . .
Na5 Zn1 Na2 O3 -119.42(9) . .
Na3 Zn1 Na2 O3 37.71(10) . .
Na1 Zn1 Na2 O3 90.25(9) . .
Na4 Zn1 Na2 O3 -43.50(8) . .
O9 Zn1 Na2 Zn1 -164.68(13) 4 2
O4 Zn1 Na2 Zn1 98.35(12) . 2
O1 Zn1 Na2 Zn1 -27.66(8) . 2
F2 Zn1 Na2 Zn1 53.96(10) . 2
O15 Zn1 Na2 Zn1 -121.63(18) 7_556 2
O14 Zn1 Na2 Zn1 -106.9(3) . 2
Na5 Zn1 Na2 Zn1 174.34(5) . 2
Na3 Zn1 Na2 Zn1 -28.53(5) . 2
Na1 Zn1 Na2 Zn1 24.01(3) . 2
Na4 Zn1 Na2 Zn1 -109.74(4) . 2
O9 Zn1 Na2 Zn2 120.41(14) 4 .
O4 Zn1 Na2 Zn2 23.44(13) . .
O1 Zn1 Na2 Zn2 -102.57(9) . .
F2 Zn1 Na2 Zn2 -20.95(10) . .
O15 Zn1 Na2 Zn2 163.46(17) 7_556 .
O14 Zn1 Na2 Zn2 178.2(3) . .
Na5 Zn1 Na2 Zn2 99.43(6) . .
Na3 Zn1 Na2 Zn2 -103.44(4) . .
Na1 Zn1 Na2 Zn2 -50.90(4) . .
Na4 Zn1 Na2 Zn2 175.35(5) . .
O9 Zn1 Na2 Zn2 -97.75(13) 4 2
O4 Zn1 Na2 Zn2 165.28(11) . 2
O1 Zn1 Na2 Zn2 39.28(9) . 2
F2 Zn1 Na2 Zn2 120.89(12) . 2
O15 Zn1 Na2 Zn2 -54.69(18) 7_556 2
O14 Zn1 Na2 Zn2 -39.9(3) . 2
Na5 Zn1 Na2 Zn2 -118.73(6) . 2
Na3 Zn1 Na2 Zn2 38.40(7) . 2
Na1 Zn1 Na2 Zn2 90.94(5) . 2
Na4 Zn1 Na2 Zn2 -42.81(5) . 2
O8 Zn2 Na2 F2 -66.24(13) . 2
O3 Zn2 Na2 F2 33.94(12) 2 2
O6 Zn2 Na2 F2 175.15(11) 4 2
F2 Zn2 Na2 F2 -83.74(17) . 2
O12 Zn2 Na2 F2 92.76(13) 6_565 2
Na3 Zn2 Na2 F2 152.45(8) 4 2
Na4 Zn2 Na2 F2 79.10(8) 2 2
Na1 Zn2 Na2 F2 -55.19(8) . 2
Na5 Zn2 Na2 F2 -7.25(9) 4_545 2
O8 Zn2 Na2 F2 17.50(16) . .
O3 Zn2 Na2 F2 117.67(16) 2 .
O6 Zn2 Na2 F2 -101.11(13) 4 .
O12 Zn2 Na2 F2 176.50(14) 6_565 .
Na3 Zn2 Na2 F2 -123.81(11) 4 .
Na4 Zn2 Na2 F2 162.84(11) 2 .
Na1 Zn2 Na2 F2 28.55(11) . .
Na5 Zn2 Na2 F2 76.49(11) 4_545 .
O8 Zn2 Na2 O5 117.1(3) . 3_455
O3 Zn2 Na2 O5 -142.7(3) 2 3_455
O6 Zn2 Na2 O5 -1.5(3) 4 3_455
F2 Zn2 Na2 O5 99.6(3) . 3_455
O12 Zn2 Na2 O5 -83.9(3) 6_565 3_455
Na3 Zn2 Na2 O5 -24.2(3) 4 3_455
Na4 Zn2 Na2 O5 -97.6(3) 2 3_455
Na1 Zn2 Na2 O5 128.2(2) . 3_455
Na5 Zn2 Na2 O5 176.1(2) 4_545 3_455
O8 Zn2 Na2 O5 155.92(15) . 4
O3 Zn2 Na2 O5 -103.90(13) 2 4
O6 Zn2 Na2 O5 37.31(11) 4 4
F2 Zn2 Na2 O5 138.43(13) . 4
O12 Zn2 Na2 O5 -45.07(13) 6_565 4
Na3 Zn2 Na2 O5 14.61(9) 4 4
Na4 Zn2 Na2 O5 -58.74(9) 2 4
Na1 Zn2 Na2 O5 166.97(9) . 4
Na5 Zn2 Na2 O5 -145.09(9) 4_545 4
O8 Zn2 Na2 O9 70.30(16) . 4
O3 Zn2 Na2 O9 170.48(15) 2 4
O6 Zn2 Na2 O9 -48.30(13) 4 4
F2 Zn2 Na2 O9 52.81(13) . 4
O12 Zn2 Na2 O9 -130.69(13) 6_565 4
Na3 Zn2 Na2 O9 -71.01(11) 4 4
Na4 Zn2 Na2 O9 -144.36(11) 2 4
Na1 Zn2 Na2 O9 81.35(11) . 4
Na5 Zn2 Na2 O9 129.29(10) 4_545 4
O8 Zn2 Na2 O9 -138.36(14) . 3_455
O3 Zn2 Na2 O9 -38.18(14) 2 3_455
O6 Zn2 Na2 O9 103.04(13) 4 3_455
F2 Zn2 Na2 O9 -155.85(15) . 3_455
O12 Zn2 Na2 O9 20.65(15) 6_565 3_455
Na3 Zn2 Na2 O9 80.33(11) 4 3_455
Na4 Zn2 Na2 O9 6.98(10) 2 3_455
Na1 Zn2 Na2 O9 -127.31(10) . 3_455
Na5 Zn2 Na2 O9 -79.37(11) 4_545 3_455
O8 Zn2 Na2 O3 -100.18(15) . 2
O6 Zn2 Na2 O3 141.21(13) 4 2
F2 Zn2 Na2 O3 -117.67(16) . 2
O12 Zn2 Na2 O3 58.83(15) 6_565 2
Na3 Zn2 Na2 O3 118.51(12) 4 2
Na4 Zn2 Na2 O3 45.16(11) 2 2
Na1 Zn2 Na2 O3 -89.13(11) . 2
Na5 Zn2 Na2 O3 -41.19(12) 4_545 2
O8 Zn2 Na2 O3 2.99(15) . .
O3 Zn2 Na2 O3 103.17(18) 2 .
O6 Zn2 Na2 O3 -115.62(12) 4 .
F2 Zn2 Na2 O3 -14.51(12) . .
O12 Zn2 Na2 O3 161.99(13) 6_565 .
Na3 Zn2 Na2 O3 -138.32(10) 4 .
Na4 Zn2 Na2 O3 148.33(10) 2 .
Na1 Zn2 Na2 O3 14.04(9) . .
Na5 Zn2 Na2 O3 61.98(9) 4_545 .
O8 Zn2 Na2 Zn1 -101.13(11) . 2
O3 Zn2 Na2 Zn1 -0.96(11) 2 2
O6 Zn2 Na2 Zn1 140.26(9) 4 2
F2 Zn2 Na2 Zn1 -118.63(12) . 2
O12 Zn2 Na2 Zn1 57.87(12) 6_565 2
Na3 Zn2 Na2 Zn1 117.56(6) 4 2
Na4 Zn2 Na2 Zn1 44.21(5) 2 2
Na1 Zn2 Na2 Zn1 -90.08(5) . 2
Na5 Zn2 Na2 Zn1 -42.14(7) 4_545 2
O8 Zn2 Na2 Zn1 38.82(12) . .
O3 Zn2 Na2 Zn1 139.00(12) 2 .
O6 Zn2 Na2 Zn1 -79.79(9) 4 .
F2 Zn2 Na2 Zn1 21.33(10) . .
O12 Zn2 Na2 Zn1 -162.17(10) 6_565 .
Na3 Zn2 Na2 Zn1 -102.49(6) 4 .
Na4 Zn2 Na2 Zn1 -175.84(6) 2 .
Na1 Zn2 Na2 Zn1 49.87(4) . .
Na5 Zn2 Na2 Zn1 97.81(4) 4_545 .
O8 Zn2 Na2 Zn2 -34.94(12) . 2
O3 Zn2 Na2 Zn2 65.23(11) 2 2
O6 Zn2 Na2 Zn2 -153.55(8) 4 2
F2 Zn2 Na2 Zn2 -52.44(10) . 2
O12 Zn2 Na2 Zn2 124.06(10) 6_565 2
Na3 Zn2 Na2 Zn2 -176.25(5) 4 2
Na4 Zn2 Na2 Zn2 110.40(4) 2 2
Na1 Zn2 Na2 Zn2 -23.89(3) . 2
Na5 Zn2 Na2 Zn2 24.05(4) 4_545 2
O9 Zn1 Na3 O1 79.6(2) 4 .
O4 Zn1 Na3 O1 -140.65(15) . .
F2 Zn1 Na3 O1 -49.01(14) . .
O15 Zn1 Na3 O1 111.5(2) 7_556 .
O14 Zn1 Na3 O1 139.9(2) . .
Na5 Zn1 Na3 O1 166.11(13) . .
Na2 Zn1 Na3 O1 1.27(13) . .
Na1 Zn1 Na3 O1 -57.60(12) . .
Na4 Zn1 Na3 O1 70.60(13) . .
O9 Zn1 Na3 O12 -129.7(2) 4 7_556
O4 Zn1 Na3 O12 10.06(13) . 7_556
O1 Zn1 Na3 O12 150.71(17) . 7_556
F2 Zn1 Na3 O12 101.70(13) . 7_556
O15 Zn1 Na3 O12 -97.7(2) 7_556 7_556
O14 Zn1 Na3 O12 -69.4(2) . 7_556
Na5 Zn1 Na3 O12 -43.17(11) . 7_556
Na2 Zn1 Na3 O12 151.98(10) . 7_556
Na1 Zn1 Na3 O12 93.12(11) . 7_556
Na4 Zn1 Na3 O12 -138.69(10) . 7_556
O9 Zn1 Na3 O11 29.5(2) 4 1_545
O4 Zn1 Na3 O11 169.29(13) . 1_545
O1 Zn1 Na3 O11 -50.06(15) . 1_545
F2 Zn1 Na3 O11 -99.07(12) . 1_545
O15 Zn1 Na3 O11 61.48(19) 7_556 1_545
O14 Zn1 Na3 O11 89.9(2) . 1_545
Na5 Zn1 Na3 O11 116.05(10) . 1_545
Na2 Zn1 Na3 O11 -48.79(11) . 1_545
Na1 Zn1 Na3 O11 -107.66(10) . 1_545
Na4 Zn1 Na3 O11 20.54(11) . 1_545
O9 Zn1 Na3 O13 -64.6(2) 4 7_556
O4 Zn1 Na3 O13 75.21(17) . 7_556
O1 Zn1 Na3 O13 -144.14(19) . 7_556
F2 Zn1 Na3 O13 166.85(16) . 7_556
O15 Zn1 Na3 O13 -32.6(2) 7_556 7_556
O14 Zn1 Na3 O13 -4.2(3) . 7_556
Na5 Zn1 Na3 O13 21.97(14) . 7_556
Na2 Zn1 Na3 O13 -142.87(14) . 7_556
Na1 Zn1 Na3 O13 158.26(15) . 7_556
Na4 Zn1 Na3 O13 -73.54(15) . 7_556
O9 Zn1 Na3 O7 124.6(2) 4 4_545
O4 Zn1 Na3 O7 -95.60(12) . 4_545
O1 Zn1 Na3 O7 45.05(14) . 4_545
F2 Zn1 Na3 O7 -3.96(12) . 4_545
O15 Zn1 Na3 O7 156.59(19) 7_556 4_545
O14 Zn1 Na3 O7 -175.0(2) . 4_545
Na5 Zn1 Na3 O7 -148.83(9) . 4_545
Na2 Zn1 Na3 O7 46.32(11) . 4_545
Na1 Zn1 Na3 O7 -12.54(9) . 4_545
Na4 Zn1 Na3 O7 115.65(10) . 4_545
O9 Zn1 Na3 O14 -60.3(3) 4 .
O4 Zn1 Na3 O14 79.4(2) . .
O1 Zn1 Na3 O14 -139.9(2) . .
F2 Zn1 Na3 O14 171.1(2) . .
O15 Zn1 Na3 O14 -28.4(3) 7_556 .
Na5 Zn1 Na3 O14 26.2(2) . .
Na2 Zn1 Na3 O14 -138.7(2) . .
Na1 Zn1 Na3 O14 162.5(2) . .
Na4 Zn1 Na3 O14 -69.3(2) . .
O9 Zn1 Na3 O6 -173.4(2) 4 .
O4 Zn1 Na3 O6 -33.66(12) . .
O1 Zn1 Na3 O6 107.00(15) . .
F2 Zn1 Na3 O6 57.98(11) . .
O15 Zn1 Na3 O6 -141.46(18) 7_556 .
O14 Zn1 Na3 O6 -113.1(2) . .
Na5 Zn1 Na3 O6 -86.89(8) . .
Na2 Zn1 Na3 O6 108.27(9) . .
Na1 Zn1 Na3 O6 49.40(8) . .
Na4 Zn1 Na3 O6 177.60(8) . .
O9 Zn1 Na3 C5 -37.18(19) 4 .
O4 Zn1 Na3 C5 102.58(9) . .
O1 Zn1 Na3 C5 -116.77(13) . .
F2 Zn1 Na3 C5 -165.78(8) . .
O15 Zn1 Na3 C5 -5.23(16) 7_556 .
O14 Zn1 Na3 C5 23.2(2) . .
Na5 Zn1 Na3 C5 49.34(4) . .
Na2 Zn1 Na3 C5 -115.50(4) . .
Na1 Zn1 Na3 C5 -174.37(5) . .
Na4 Zn1 Na3 C5 -46.17(4) . .
O9 Zn1 Na3 O15 -40.8(2) 4 .
O4 Zn1 Na3 O15 98.91(15) . .
O1 Zn1 Na3 O15 -120.44(17) . .
F2 Zn1 Na3 O15 -169.45(14) . .
O15 Zn1 Na3 O15 -8.9(3) 7_556 .
O14 Zn1 Na3 O15 19.5(2) . .
Na5 Zn1 Na3 O15 45.67(12) . .
Na2 Zn1 Na3 O15 -119.17(12) . .
Na1 Zn1 Na3 O15 -178.04(13) . .
Na4 Zn1 Na3 O15 -49.84(13) . .
O9 Zn1 Na3 Zn2 -170.17(18) 4 4_545
O4 Zn1 Na3 Zn2 -30.41(10) . 4_545
O1 Zn1 Na3 Zn2 110.25(13) . 4_545
F2 Zn1 Na3 Zn2 61.23(9) . 4_545
O15 Zn1 Na3 Zn2 -138.21(17) 7_556 4_545
O14 Zn1 Na3 Zn2 -109.8(2) . 4_545
Na5 Zn1 Na3 Zn2 -83.64(5) . 4_545
Na2 Zn1 Na3 Zn2 111.52(5) . 4_545
Na1 Zn1 Na3 Zn2 52.65(5) . 4_545
Na4 Zn1 Na3 Zn2 -179.15(4) . 4_545
O9 Zn1 Na3 Zn3 92.48(19) 4 .
O4 Zn1 Na3 Zn3 -127.77(9) . .
O1 Zn1 Na3 Zn3 12.89(12) . .
F2 Zn1 Na3 Zn3 -36.13(9) . .
O15 Zn1 Na3 Zn3 124.43(17) 7_556 .
O14 Zn1 Na3 Zn3 152.8(2) . .
Na5 Zn1 Na3 Zn3 179.00(4) . .
Na2 Zn1 Na3 Zn3 14.16(7) . .
Na1 Zn1 Na3 Zn3 -44.71(4) . .
Na4 Zn1 Na3 Zn3 83.49(5) . .
O7 Zn3 Na3 O1 119.53(17) 4_545 .
O2 Zn3 Na3 O1 -31.56(12) . .
O5 Zn3 Na3 O1 176.9(2) 3_445 .
F1 Zn3 Na3 O1 47.28(13) . .
O10 Zn3 Na3 O1 -124.47(13) 1_545 .
Na5 Zn3 Na3 O1 -73.28(10) 3_445 .
Na1 Zn3 Na3 O1 -2.05(10) 2 .
Na4 Zn3 Na3 O1 -166.19(9) 1_545 .
Na1 Zn3 Na3 O1 53.89(9) . .
Na2 Zn3 Na3 O1 129.04(9) 1_545 .
O7 Zn3 Na3 O12 -20.04(16) 4_545 7_556
O2 Zn3 Na3 O12 -171.12(14) . 7_556
O5 Zn3 Na3 O12 37.3(2) 3_445 7_556
F1 Zn3 Na3 O12 -92.29(14) . 7_556
O10 Zn3 Na3 O12 95.96(14) 1_545 7_556
Na5 Zn3 Na3 O12 147.15(12) 3_445 7_556
Na1 Zn3 Na3 O12 -141.62(11) 2 7_556
Na4 Zn3 Na3 O12 54.25(12) 1_545 7_556
Na1 Zn3 Na3 O12 -85.68(12) . 7_556
Na2 Zn3 Na3 O12 -10.52(13) 1_545 7_556
O7 Zn3 Na3 O11 -135.51(17) 4_545 1_545
O2 Zn3 Na3 O11 73.41(12) . 1_545
O5 Zn3 Na3 O11 -78.2(2) 3_445 1_545
F1 Zn3 Na3 O11 152.24(13) . 1_545
O10 Zn3 Na3 O11 -19.51(13) 1_545 1_545
Na5 Zn3 Na3 O11 31.68(10) 3_445 1_545
Na1 Zn3 Na3 O11 102.91(10) 2 1_545
Na4 Zn3 Na3 O11 -61.23(10) 1_545 1_545
Na1 Zn3 Na3 O11 158.85(10) . 1_545
Na2 Zn3 Na3 O11 -126.00(10) 1_545 1_545
O7 Zn3 Na3 O13 157.1(3) 4_545 7_556
O2 Zn3 Na3 O13 6.0(3) . 7_556
O5 Zn3 Na3 O13 -145.5(3) 3_445 7_556
F1 Zn3 Na3 O13 84.9(3) . 7_556
O10 Zn3 Na3 O13 -86.9(3) 1_545 7_556
Na5 Zn3 Na3 O13 -35.7(3) 3_445 7_556
Na1 Zn3 Na3 O13 35.5(3) 2 7_556
Na4 Zn3 Na3 O13 -128.6(3) 1_545 7_556
Na1 Zn3 Na3 O13 91.5(3) . 7_556
Na2 Zn3 Na3 O13 166.6(3) 1_545 7_556
O2 Zn3 Na3 O7 -151.09(16) . 4_545
O5 Zn3 Na3 O7 57.4(2) 3_445 4_545
F1 Zn3 Na3 O7 -72.25(16) . 4_545
O10 Zn3 Na3 O7 116.00(16) 1_545 4_545
Na5 Zn3 Na3 O7 167.19(14) 3_445 4_545
Na1 Zn3 Na3 O7 -121.59(14) 2 4_545
Na4 Zn3 Na3 O7 74.28(14) 1_545 4_545
Na1 Zn3 Na3 O7 -65.64(14) . 4_545
Na2 Zn3 Na3 O7 9.51(14) 1_545 4_545
O7 Zn3 Na3 O14 132.5(2) 4_545 .
O2 Zn3 Na3 O14 -18.55(19) . .
O5 Zn3 Na3 O14 -170.1(2) 3_445 .
F1 Zn3 Na3 O14 60.29(19) . .
O10 Zn3 Na3 O14 -111.46(19) 1_545 .
Na5 Zn3 Na3 O14 -60.28(18) 3_445 .
Na1 Zn3 Na3 O14 10.95(18) 2 .
Na4 Zn3 Na3 O14 -153.18(17) 1_545 .
Na1 Zn3 Na3 O14 66.90(17) . .
Na2 Zn3 Na3 O14 142.05(17) 1_545 .
O7 Zn3 Na3 O6 50.62(15) 4_545 .
O2 Zn3 Na3 O6 -100.47(12) . .
O5 Zn3 Na3 O6 108.0(2) 3_445 .
F1 Zn3 Na3 O6 -21.63(12) . .
O10 Zn3 Na3 O6 166.62(12) 1_545 .
Na5 Zn3 Na3 O6 -142.19(8) 3_445 .
Na1 Zn3 Na3 O6 -70.97(10) 2 .
Na4 Zn3 Na3 O6 124.90(8) 1_545 .
Na1 Zn3 Na3 O6 -15.02(8) . .
Na2 Zn3 Na3 O6 60.13(9) 1_545 .
O7 Zn3 Na3 C5 163.33(16) 4_545 .
O2 Zn3 Na3 C5 12.24(10) . .
O5 Zn3 Na3 C5 -139.32(19) 3_445 .
F1 Zn3 Na3 C5 91.08(11) . .
O10 Zn3 Na3 C5 -80.67(11) 1_545 .
Na5 Zn3 Na3 C5 -29.48(8) 3_445 .
Na1 Zn3 Na3 C5 41.74(9) 2 .
Na4 Zn3 Na3 C5 -122.39(7) 1_545 .
Na1 Zn3 Na3 C5 97.69(7) . .
Na2 Zn3 Na3 C5 172.84(5) 1_545 .
O7 Zn3 Na3 O15 -164.0(2) 4_545 .
O2 Zn3 Na3 O15 44.88(19) . .
O5 Zn3 Na3 O15 -106.7(3) 3_445 .
F1 Zn3 Na3 O15 123.72(19) . .
O10 Zn3 Na3 O15 -48.0(2) 1_545 .
Na5 Zn3 Na3 O15 3.15(19) 3_445 .
Na1 Zn3 Na3 O15 74.38(19) 2 .
Na4 Zn3 Na3 O15 -89.75(18) 1_545 .
Na1 Zn3 Na3 O15 130.33(19) . .
Na2 Zn3 Na3 O15 -154.52(18) 1_545 .
O7 Zn3 Na3 Zn2 10.04(13) 4_545 4_545
O2 Zn3 Na3 Zn2 -141.04(9) . 4_545
O5 Zn3 Na3 Zn2 67.4(2) 3_445 4_545
F1 Zn3 Na3 Zn2 -62.21(10) . 4_545
O10 Zn3 Na3 Zn2 126.04(10) 1_545 4_545
Na5 Zn3 Na3 Zn2 177.23(4) 3_445 4_545
Na1 Zn3 Na3 Zn2 -111.54(5) 2 4_545
Na4 Zn3 Na3 Zn2 84.32(5) 1_545 4_545
Na1 Zn3 Na3 Zn2 -55.60(5) . 4_545
Na2 Zn3 Na3 Zn2 19.55(6) 1_545 4_545
O7 Zn3 Na3 Zn1 110.37(14) 4_545 .
O2 Zn3 Na3 Zn1 -40.71(9) . .
O5 Zn3 Na3 Zn1 167.73(18) 3_445 .
F1 Zn3 Na3 Zn1 38.12(10) . .
O10 Zn3 Na3 Zn1 -133.63(9) 1_545 .
Na5 Zn3 Na3 Zn1 -82.44(5) 3_445 .
Na1 Zn3 Na3 Zn1 -11.21(7) 2 .
Na4 Zn3 Na3 Zn1 -175.34(4) 1_545 .
Na1 Zn3 Na3 Zn1 44.73(4) . .
Na2 Zn3 Na3 Zn1 119.89(4) 1_545 .
O9 Zn1 Na5 O14 118.5(2) 4 .
O4 Zn1 Na5 O14 -114.0(2) . .
O1 Zn1 Na5 O14 -15.8(2) . .
F2 Zn1 Na5 O14 -153.6(3) . .
O15 Zn1 Na5 O14 46.3(3) 7_556 .
Na2 Zn1 Na5 O14 134.6(2) . .
Na3 Zn1 Na5 O14 -28.3(2) . .
Na1 Zn1 Na5 O14 -86.3(2) . .
Na4 Zn1 Na5 O14 68.2(2) . .
O9 Zn1 Na5 O11 33.12(15) 4 7_566
O4 Zn1 Na5 O11 160.62(16) . 7_566
O1 Zn1 Na5 O11 -101.19(15) . 7_566
F2 Zn1 Na5 O11 121.02(15) . 7_566
O15 Zn1 Na5 O11 -39.1(2) 7_556 7_566
O14 Zn1 Na5 O11 -85.4(2) . 7_566
Na2 Zn1 Na5 O11 49.22(13) . 7_566
Na3 Zn1 Na5 O11 -113.73(11) . 7_566
Na1 Zn1 Na5 O11 -171.68(10) . 7_566
Na4 Zn1 Na5 O11 -17.21(12) . 7_566
O9 Zn1 Na5 O2 -89.11(15) 4 3
O4 Zn1 Na5 O2 38.39(14) . 3
O1 Zn1 Na5 O2 136.58(14) . 3
F2 Zn1 Na5 O2 -1.21(17) . 3
O15 Zn1 Na5 O2 -161.3(2) 7_556 3
O14 Zn1 Na5 O2 152.4(2) . 3
Na2 Zn1 Na5 O2 -73.01(11) . 3
Na3 Zn1 Na5 O2 124.04(10) . 3
Na1 Zn1 Na5 O2 66.10(12) . 3
Na4 Zn1 Na5 O2 -139.44(10) . 3
O9 Zn1 Na5 O4 -127.49(15) 4 .
O1 Zn1 Na5 O4 98.19(16) . .
F2 Zn1 Na5 O4 -39.60(17) . .
O15 Zn1 Na5 O4 160.3(2) 7_556 .
O14 Zn1 Na5 O4 114.0(2) . .
Na2 Zn1 Na5 O4 -111.40(12) . .
Na3 Zn1 Na5 O4 85.66(11) . .
Na1 Zn1 Na5 O4 27.71(12) . .
Na4 Zn1 Na5 O4 -177.83(11) . .
O9 Zn1 Na5 O8 -30.21(13) 4 4
O4 Zn1 Na5 O8 97.28(13) . 4
O1 Zn1 Na5 O8 -164.52(14) . 4
F2 Zn1 Na5 O8 57.68(14) . 4
O15 Zn1 Na5 O8 -102.4(2) 7_556 4
O14 Zn1 Na5 O8 -148.7(2) . 4
Na2 Zn1 Na5 O8 -14.11(9) . 4
Na3 Zn1 Na5 O8 -177.06(8) . 4
Na1 Zn1 Na5 O8 124.99(9) . 4
Na4 Zn1 Na5 O8 -80.54(8) . 4
O9 Zn1 Na5 O15 72.2(2) 4 7_556
O4 Zn1 Na5 O15 -160.3(2) . 7_556
O1 Zn1 Na5 O15 -62.1(2) . 7_556
F2 Zn1 Na5 O15 160.1(2) . 7_556
O14 Zn1 Na5 O15 -46.3(3) . 7_556
Na2 Zn1 Na5 O15 88.3(2) . 7_556
Na3 Zn1 Na5 O15 -74.7(2) . 7_556
Na1 Zn1 Na5 O15 -132.6(2) . 7_556
Na4 Zn1 Na5 O15 21.9(2) . 7_556
O9 Zn1 Na5 O10 -171.13(14) 4 3_545
O4 Zn1 Na5 O10 -43.63(13) . 3_545
O1 Zn1 Na5 O10 54.56(15) . 3_545
F2 Zn1 Na5 O10 -83.23(15) . 3_545
O15 Zn1 Na5 O10 116.7(2) 7_556 3_545
O14 Zn1 Na5 O10 70.4(2) . 3_545
Na2 Zn1 Na5 O10 -155.03(8) . 3_545
Na3 Zn1 Na5 O10 42.02(10) . 3_545
Na1 Zn1 Na5 O10 -15.92(12) . 3_545
Na4 Zn1 Na5 O10 138.54(9) . 3_545
O9 Zn1 Na5 O13 127.17(17) 4 7_556
O4 Zn1 Na5 O13 -105.34(17) . 7_556
O1 Zn1 Na5 O13 -7.15(17) . 7_556
F2 Zn1 Na5 O13 -144.94(17) . 7_556
O15 Zn1 Na5 O13 55.0(2) 7_556 7_556
O14 Zn1 Na5 O13 8.7(3) . 7_556
Na2 Zn1 Na5 O13 143.26(13) . 7_556
Na3 Zn1 Na5 O13 -19.68(14) . 7_556
Na1 Zn1 Na5 O13 -77.63(14) . 7_556
Na4 Zn1 Na5 O13 76.83(14) . 7_556
O9 Zn1 Na5 C5 99.00(11) 4 .
O4 Zn1 Na5 C5 -133.51(12) . .
O1 Zn1 Na5 C5 -35.32(12) . .
F2 Zn1 Na5 C5 -173.11(12) . .
O15 Zn1 Na5 C5 26.8(2) 7_556 .
O14 Zn1 Na5 C5 -19.5(2) . .
Na2 Zn1 Na5 C5 115.10(4) . .
Na3 Zn1 Na5 C5 -47.85(4) . .
Na1 Zn1 Na5 C5 -105.80(5) . .
Na4 Zn1 Na5 C5 48.66(5) . .
O9 Zn1 Na5 Zn3 -129.66(11) 4 3
O4 Zn1 Na5 Zn3 -2.17(11) . 3
O1 Zn1 Na5 Zn3 96.03(12) . 3
F2 Zn1 Na5 Zn3 -41.76(14) . 3
O15 Zn1 Na5 Zn3 158.1(2) 7_556 3
O14 Zn1 Na5 Zn3 111.8(2) . 3
Na2 Zn1 Na5 Zn3 -113.56(5) . 3
Na3 Zn1 Na5 Zn3 83.49(5) . 3
Na1 Zn1 Na5 Zn3 25.54(8) . 3
Na4 Zn1 Na5 Zn3 -179.99(5) . 3
O9 Zn1 Na5 Zn2 -32.94(11) 4 4
O4 Zn1 Na5 Zn2 94.55(11) . 4
O1 Zn1 Na5 Zn2 -167.26(11) . 4
F2 Zn1 Na5 Zn2 54.95(13) . 4
O15 Zn1 Na5 Zn2 -105.1(2) 7_556 4
O14 Zn1 Na5 Zn2 -151.5(2) . 4
Na2 Zn1 Na5 Zn2 -16.85(7) . 4
Na3 Zn1 Na5 Zn2 -179.79(4) . 4
Na1 Zn1 Na5 Zn2 122.26(5) . 4
Na4 Zn1 Na5 Zn2 -83.28(5) . 4
O7 Zn3 F1 Zn3 84.62(9) 4_545 2
O2 Zn3 F1 Zn3 -158.52(8) . 2
O5 Zn3 F1 Zn3 -35.18(8) 3_445 2
O10 Zn3 F1 Zn3 -99.2(6) 1_545 2
Na5 Zn3 F1 Zn3 -123.48(5) 3_445 2
Na1 Zn3 F1 Zn3 -116.42(10) 2 2
Na4 Zn3 F1 Zn3 2.22(5) 1_545 2
Na1 Zn3 F1 Zn3 115.52(10) . 2
Na3 Zn3 F1 Zn3 124.01(4) . 2
Na2 Zn3 F1 Zn3 0.0 1_545 2
O7 Zn3 F1 Na1 -30.89(14) 4_545 .
O2 Zn3 F1 Na1 85.97(13) . .
O5 Zn3 F1 Na1 -150.70(13) 3_445 .
O10 Zn3 F1 Na1 145.3(6) 1_545 .
Na5 Zn3 F1 Na1 121.01(8) 3_445 .
Na1 Zn3 F1 Na1 128.06(19) 2 .
Na4 Zn3 F1 Na1 -113.30(12) 1_545 .
Na3 Zn3 F1 Na1 8.49(13) . .
Na2 Zn3 F1 Na1 -115.52(10) 1_545 .
O7 Zn3 F1 Na1 -158.96(13) 4_545 2
O2 Zn3 F1 Na1 -42.10(12) . 2
O5 Zn3 F1 Na1 81.24(13) 3_445 2
O10 Zn3 F1 Na1 17.2(7) 1_545 2
Na5 Zn3 F1 Na1 -7.06(13) 3_445 2
Na4 Zn3 F1 Na1 118.64(11) 1_545 2
Na1 Zn3 F1 Na1 -128.06(19) . 2
Na3 Zn3 F1 Na1 -119.57(8) . 2
Na2 Zn3 F1 Na1 116.42(9) 1_545 2
F2 Na1 F1 Zn3 104.02(12) . 2
O6 Na1 F1 Zn3 -141.92(15) . 2
O4 Na1 F1 Zn3 -38.30(12) 4_545 2
O2 Na1 F1 Zn3 35.17(10) 2 2
O1 Na1 F1 Zn3 163.91(13) . 2
O8 Na1 F1 Zn3 24.8(2) . 2
O7 Na1 F1 Zn3 -128.49(14) 4_545 2
Zn1 Na1 F1 Zn3 144.96(9) . 2
Zn2 Na1 F1 Zn3 64.14(13) . 2
Zn3 Na1 F1 Zn3 -151.9(2) . 2
F2 Na1 F1 Zn3 -104.05(13) . .
O6 Na1 F1 Zn3 10.0(2) . .
O4 Na1 F1 Zn3 113.63(13) 4_545 .
O2 Na1 F1 Zn3 -172.90(15) 2 .
O1 Na1 F1 Zn3 -44.16(12) . .
O8 Na1 F1 Zn3 176.70(13) . .
O7 Na1 F1 Zn3 23.44(11) 4_545 .
Zn3 Na1 F1 Zn3 151.9(2) 2 .
Zn1 Na1 F1 Zn3 -63.10(14) . .
Zn2 Na1 F1 Zn3 -143.92(9) . .
F2 Na1 F1 Na1 -0.89(6) . 2
O6 Na1 F1 Na1 113.17(17) . 2
O4 Na1 F1 Na1 -143.21(8) 4_545 2
O2 Na1 F1 Na1 -69.74(8) 2 2
O1 Na1 F1 Na1 59.00(7) . 2
O8 Na1 F1 Na1 -80.15(15) . 2
O7 Na1 F1 Na1 126.59(8) 4_545 2
Zn3 Na1 F1 Na1 -104.91(10) 2 2
Zn1 Na1 F1 Na1 40.05(5) . 2
Zn2 Na1 F1 Na1 -40.77(5) . 2
Zn3 Na1 F1 Na1 103.15(11) . 2
O1 Na3 C5 O14 109.4(3) . 7_556
O12 Na3 C5 O14 -104.5(3) 7_556 7_556
O11 Na3 C5 O14 20.7(3) 1_545 7_556
O13 Na3 C5 O14 -114.3(4) 7_556 7_556
O7 Na3 C5 O14 95.3(4) 4_545 7_556
O14 Na3 C5 O14 180.000(2) . 7_556
O6 Na3 C5 O14 -179.2(3) . 7_556
O15 Na3 C5 O14 -45.6(4) . 7_556
Zn2 Na3 C5 O14 -143.7(3) 4_545 7_556
Zn1 Na3 C5 O14 142.7(3) . 7_556
Zn3 Na3 C5 O14 72.7(3) . 7_556
O1 Na3 C5 O14 -70.6(3) . .
O12 Na3 C5 O14 75.5(3) 7_556 .
O11 Na3 C5 O14 -159.3(3) 1_545 .
O13 Na3 C5 O14 65.7(4) 7_556 .
O7 Na3 C5 O14 -84.7(4) 4_545 .
O6 Na3 C5 O14 0.8(3) . .
O15 Na3 C5 O14 134.4(4) . .
Zn2 Na3 C5 O14 36.3(3) 4_545 .
Zn1 Na3 C5 O14 -37.3(3) . .
Zn3 Na3 C5 O14 -107.3(3) . .
O1 Na3 C5 O13 -136.3(3) . 7_556
O12 Na3 C5 O13 9.8(3) 7_556 7_556
O11 Na3 C5 O13 135.0(3) 1_545 7_556
O7 Na3 C5 O13 -150.4(4) 4_545 7_556
O14 Na3 C5 O13 -65.7(4) . 7_556
O6 Na3 C5 O13 -64.9(3) . 7_556
O15 Na3 C5 O13 68.8(4) . 7_556
Zn2 Na3 C5 O13 -29.4(3) 4_545 7_556
Zn1 Na3 C5 O13 -103.0(3) . 7_556
Zn3 Na3 C5 O13 -173.0(3) . 7_556
O1 Na3 C5 O13 43.7(3) . .
O12 Na3 C5 O13 -170.2(3) 7_556 .
O11 Na3 C5 O13 -45.0(3) 1_545 .
O13 Na3 C5 O13 180.000(1) 7_556 .
O7 Na3 C5 O13 29.6(4) 4_545 .
O14 Na3 C5 O13 114.3(4) . .
O6 Na3 C5 O13 115.1(3) . .
O15 Na3 C5 O13 -111.2(4) . .
Zn2 Na3 C5 O13 150.6(3) 4_545 .
Zn1 Na3 C5 O13 77.0(3) . .
Zn3 Na3 C5 O13 7.0(3) . .
O1 Na3 C5 O15 154.9(3) . .
O12 Na3 C5 O15 -59.0(3) 7_556 .
O11 Na3 C5 O15 66.2(3) 1_545 .
O13 Na3 C5 O15 -68.8(4) 7_556 .
O7 Na3 C5 O15 140.9(4) 4_545 .
O14 Na3 C5 O15 -134.4(4) . .
O6 Na3 C5 O15 -133.6(3) . .
Zn2 Na3 C5 O15 -98.2(3) 4_545 .
Zn1 Na3 C5 O15 -171.8(3) . .
Zn3 Na3 C5 O15 118.3(3) . .
O1 Na3 C5 O15 -25.1(3) . 7_556
O12 Na3 C5 O15 121.0(3) 7_556 7_556
O11 Na3 C5 O15 -113.8(3) 1_545 7_556
O13 Na3 C5 O15 111.2(4) 7_556 7_556
O7 Na3 C5 O15 -39.1(4) 4_545 7_556
O14 Na3 C5 O15 45.6(4) . 7_556
O6 Na3 C5 O15 46.4(3) . 7_556
O15 Na3 C5 O15 180.000(2) . 7_556
Zn2 Na3 C5 O15 81.8(3) 4_545 7_556
Zn1 Na3 C5 O15 8.2(3) . 7_556
Zn3 Na3 C5 O15 -61.7(3) . 7_556
O1 Na3 C5 Na3 38(100) . 7_556
O12 Na3 C5 Na3 -176(100) 7_556 7_556
O11 Na3 C5 Na3 -51(100) 1_545 7_556
O13 Na3 C5 Na3 174(100) 7_556 7_556
O7 Na3 C5 Na3 24(100) 4_545 7_556
O14 Na3 C5 Na3 109(100) . 7_556
O6 Na3 C5 Na3 110(100) . 7_556
O15 Na3 C5 Na3 -117(100) . 7_556
Zn2 Na3 C5 Na3 145(100) 4_545 7_556
Zn1 Na3 C5 Na3 71(100) . 7_556
Zn3 Na3 C5 Na3 1(100) . 7_556
O1 Na3 C5 Na5 91.90(9) . 7_556
O12 Na3 C5 Na5 -121.99(10) 7_556 7_556
O11 Na3 C5 Na5 3.18(9) 1_545 7_556
O13 Na3 C5 Na5 -131.8(3) 7_556 7_556
O7 Na3 C5 Na5 77.9(2) 4_545 7_556
O14 Na3 C5 Na5 162.5(3) . 7_556
O6 Na3 C5 Na5 163.34(9) . 7_556
O15 Na3 C5 Na5 -63.0(3) . 7_556
Zn2 Na3 C5 Na5 -161.19(9) 4_545 7_556
Zn1 Na3 C5 Na5 125.21(4) . 7_556
Zn3 Na3 C5 Na5 55.27(6) . 7_556
O1 Na3 C5 Na5 -88.10(9) . .
O12 Na3 C5 Na5 58.01(10) 7_556 .
O11 Na3 C5 Na5 -176.82(9) 1_545 .
O13 Na3 C5 Na5 48.2(3) 7_556 .
O7 Na3 C5 Na5 -102.1(2) 4_545 .
O14 Na3 C5 Na5 -17.5(3) . .
O6 Na3 C5 Na5 -16.66(9) . .
O15 Na3 C5 Na5 117.0(3) . .
Zn2 Na3 C5 Na5 18.81(9) 4_545 .
Zn1 Na3 C5 Na5 -54.79(4) . .
Zn3 Na3 C5 Na5 -124.73(6) . .
O14 Na5 C5 O14 180.0 . 7_556
O11 Na5 C5 O14 -18.4(4) 7_566 7_556
O2 Na5 C5 O14 172.4(7) 3 7_556
O4 Na5 C5 O14 -171.9(4) . 7_556
O8 Na5 C5 O14 -98.6(4) 4 7_556
O15 Na5 C5 O14 -102.5(5) 7_556 7_556
O10 Na5 C5 O14 103.7(4) 3_545 7_556
O13 Na5 C5 O14 116.9(5) 7_556 7_556
Zn1 Na5 C5 O14 -144.0(4) . 7_556
Zn3 Na5 C5 O14 137.6(4) 3 7_556
Zn2 Na5 C5 O14 -71.8(4) 4 7_556
O11 Na5 C5 O14 161.6(4) 7_566 .
O2 Na5 C5 O14 -7.6(7) 3 .
O4 Na5 C5 O14 8.1(4) . .
O8 Na5 C5 O14 81.4(4) 4 .
O15 Na5 C5 O14 77.5(5) 7_556 .
O10 Na5 C5 O14 -76.3(4) 3_545 .
O13 Na5 C5 O14 -63.1(5) 7_556 .
Zn1 Na5 C5 O14 36.0(4) . .
Zn3 Na5 C5 O14 -42.4(4) 3 .
Zn2 Na5 C5 O14 108.2(4) 4 .
O14 Na5 C5 O13 63.1(5) . 7_556
O11 Na5 C5 O13 -135.3(3) 7_566 7_556
O2 Na5 C5 O13 55.5(6) 3 7_556
O4 Na5 C5 O13 71.2(3) . 7_556
O8 Na5 C5 O13 144.6(3) 4 7_556
O15 Na5 C5 O13 140.7(4) 7_556 7_556
O10 Na5 C5 O13 -13.2(3) 3_545 7_556
Zn1 Na5 C5 O13 99.1(3) . 7_556
Zn3 Na5 C5 O13 20.7(3) 3 7_556
Zn2 Na5 C5 O13 171.4(3) 4 7_556
O14 Na5 C5 O13 -116.9(5) . .
O11 Na5 C5 O13 44.7(3) 7_566 .
O2 Na5 C5 O13 -124.5(6) 3 .
O4 Na5 C5 O13 -108.8(3) . .
O8 Na5 C5 O13 -35.4(3) 4 .
O15 Na5 C5 O13 -39.3(4) 7_556 .
O10 Na5 C5 O13 166.8(3) 3_545 .
O13 Na5 C5 O13 180.000(1) 7_556 .
Zn1 Na5 C5 O13 -80.9(3) . .
Zn3 Na5 C5 O13 -159.3(3) 3 .
Zn2 Na5 C5 O13 -8.6(3) 4 .
O14 Na5 C5 O15 102.5(5) . .
O11 Na5 C5 O15 -96.0(3) 7_566 .
O2 Na5 C5 O15 94.9(6) 3 .
O4 Na5 C5 O15 110.5(3) . .
O8 Na5 C5 O15 -176.1(3) 4 .
O15 Na5 C5 O15 180.000(2) 7_556 .
O10 Na5 C5 O15 26.2(3) 3_545 .
O13 Na5 C5 O15 39.3(4) 7_556 .
Zn1 Na5 C5 O15 138.4(3) . .
Zn3 Na5 C5 O15 60.0(3) 3 .
Zn2 Na5 C5 O15 -149.3(3) 4 .
O14 Na5 C5 O15 -77.5(5) . 7_556
O11 Na5 C5 O15 84.0(3) 7_566 7_556
O2 Na5 C5 O15 -85.1(6) 3 7_556
O4 Na5 C5 O15 -69.5(3) . 7_556
O8 Na5 C5 O15 3.9(3) 4 7_556
O10 Na5 C5 O15 -153.8(3) 3_545 7_556
O13 Na5 C5 O15 -140.7(4) 7_556 7_556
Zn1 Na5 C5 O15 -41.6(3) . 7_556
Zn3 Na5 C5 O15 -120.0(3) 3 7_556
Zn2 Na5 C5 O15 30.7(3) 4 7_556
O14 Na5 C5 Na3 21.6(4) . .
O11 Na5 C5 Na3 -176.76(9) 7_566 .
O2 Na5 C5 Na3 14.1(6) 3 .
O4 Na5 C5 Na3 29.71(9) . .
O8 Na5 C5 Na3 103.08(9) 4 .
O15 Na5 C5 Na3 99.2(3) 7_556 .
O10 Na5 C5 Na3 -54.65(9) 3_545 .
O13 Na5 C5 Na3 -41.5(3) 7_556 .
Zn1 Na5 C5 Na3 57.63(4) . .
Zn3 Na5 C5 Na3 -20.77(9) 3 .
Zn2 Na5 C5 Na3 129.86(7) 4 .
O14 Na5 C5 Na3 -158.4(4) . 7_556
O11 Na5 C5 Na3 3.24(9) 7_566 7_556
O2 Na5 C5 Na3 -165.9(6) 3 7_556
O4 Na5 C5 Na3 -150.29(9) . 7_556
O8 Na5 C5 Na3 -76.92(9) 4 7_556
O15 Na5 C5 Na3 -80.8(3) 7_556 7_556
O10 Na5 C5 Na3 125.35(9) 3_545 7_556
O13 Na5 C5 Na3 138.5(3) 7_556 7_556
Zn1 Na5 C5 Na3 -122.37(4) . 7_556
Zn3 Na5 C5 Na3 159.23(9) 3 7_556
Zn2 Na5 C5 Na3 -50.14(7) 4 7_556
O14 Na5 C5 Na5 -48(100) . 7_556
O11 Na5 C5 Na5 113(100) 7_566 7_556
O2 Na5 C5 Na5 -56(100) 3 7_556
O4 Na5 C5 Na5 -40(100) . 7_556
O8 Na5 C5 Na5 33(100) 4 7_556
O15 Na5 C5 Na5 29(100) 7_556 7_556
O10 Na5 C5 Na5 -125(100) 3_545 7_556
O13 Na5 C5 Na5 -112(100) 7_556 7_556
Zn1 Na5 C5 Na5 -12(100) . 7_556
Zn3 Na5 C5 Na5 -91(100) 3 7_556
Zn2 Na5 C5 Na5 60(100) 4 7_556
O13 Na4 C4 O11 85.6(6) . .
O3 Na4 C4 O11 -63.3(8) . .
O10 Na4 C4 O11 -90.9(6) . .
O15 Na4 C4 O11 50.6(6) 7_556 .
O12 Na4 C4 O11 -147.5(6) 5_566 .
O9 Na4 C4 O11 -7.5(6) 4 .
O12 Na4 C4 O11 123.0(7) . .
O10 Na4 C4 O11 164.7(6) 5_566 .
O5 Na4 C4 O11 -71.9(6) 3_455 .
C4 Na4 C4 O11 -174.0(6) 5_566 .
Na4 Na4 C4 O11 -174.0(6) 5_566 .
O13 Na4 C4 O10 176.6(3) . .
O3 Na4 C4 O10 27.7(5) . .
O15 Na4 C4 O10 141.6(3) 7_556 .
O12 Na4 C4 O10 -56.6(3) 5_566 .
O9 Na4 C4 O10 83.4(2) 4 .
O12 Na4 C4 O10 -146.1(4) . .
O10 Na4 C4 O10 -104.4(2) 5_566 .
O5 Na4 C4 O10 19.1(2) 3_455 .
C4 Na4 C4 O10 -83.1(2) 5_566 .
Na4 Na4 C4 O10 -83.1(2) 5_566 .
O13 Na4 C4 O12 -37.4(3) . .
O3 Na4 C4 O12 173.7(3) . .
O10 Na4 C4 O12 146.1(4) . .
O15 Na4 C4 O12 -72.4(3) 7_556 .
O12 Na4 C4 O12 89.5(2) 5_566 .
O9 Na4 C4 O12 -130.5(2) 4 .
O10 Na4 C4 O12 41.7(2) 5_566 .
O5 Na4 C4 O12 165.1(2) 3_455 .
C4 Na4 C4 O12 62.9(2) 5_566 .
Na4 Na4 C4 O12 62.9(2) 5_566 .
O13 Na4 C4 Na4 -100.32(17) . 5_566
O3 Na4 C4 Na4 110.8(4) . 5_566
O10 Na4 C4 Na4 83.1(2) . 5_566
O15 Na4 C4 Na4 -135.32(18) 7_556 5_566
O12 Na4 C4 Na4 26.54(10) 5_566 5_566
O9 Na4 C4 Na4 166.53(14) 4 5_566
O12 Na4 C4 Na4 -62.9(2) . 5_566
O10 Na4 C4 Na4 -21.25(9) 5_566 5_566
O5 Na4 C4 Na4 102.18(10) 3_455 5_566
C4 Na4 C4 Na4 0.0 5_566 5_566
F1 Na1 O6 C2 -153.2(3) . .
F2 Na1 O6 C2 -32.4(3) . .
O4 Na1 O6 C2 108.4(3) 4_545 .
O2 Na1 O6 C2 33.7(5) 2 .
O1 Na1 O6 C2 -95.6(3) . .
O8 Na1 O6 C2 36.3(3) . .
O7 Na1 O6 C2 -166.5(3) 4_545 .
Zn3 Na1 O6 C2 141.8(3) 2 .
Zn1 Na1 O6 C2 -56.3(3) . .
Zn2 Na1 O6 C2 2.9(3) . .
Zn3 Na1 O6 C2 -147.2(3) . .
F1 Na1 O6 Zn2 61.0(2) . 4_545
F2 Na1 O6 Zn2 -178.14(12) . 4_545
O4 Na1 O6 Zn2 -37.35(15) 4_545 4_545
O2 Na1 O6 Zn2 -112.0(3) 2 4_545
O1 Na1 O6 Zn2 118.71(14) . 4_545
O8 Na1 O6 Zn2 -109.44(14) . 4_545
O7 Na1 O6 Zn2 47.80(12) 4_545 4_545
Zn3 Na1 O6 Zn2 -3.9(3) 2 4_545
Zn1 Na1 O6 Zn2 158.01(14) . 4_545
Zn2 Na1 O6 Zn2 -142.86(10) . 4_545
Zn3 Na1 O6 Zn2 67.12(12) . 4_545
F1 Na1 O6 Na3 -26.0(2) . .
F2 Na1 O6 Na3 94.81(11) . .
O4 Na1 O6 Na3 -124.40(11) 4_545 .
O2 Na1 O6 Na3 161.0(3) 2 .
O1 Na1 O6 Na3 31.66(10) . .
O8 Na1 O6 Na3 163.51(12) . .
O7 Na1 O6 Na3 -39.25(10) 4_545 .
Zn3 Na1 O6 Na3 -91.0(2) 2 .
Zn1 Na1 O6 Na3 70.96(8) . .
Zn2 Na1 O6 Na3 130.09(8) . .
Zn3 Na1 O6 Na3 -19.93(11) . .
O1 Na3 O6 C2 95.7(3) . .
O12 Na3 O6 C2 -80.7(3) 7_556 .
O11 Na3 O6 C2 135.3(4) 1_545 .
O13 Na3 O6 C2 -1.5(3) 7_556 .
O7 Na3 O6 C2 176.5(3) 4_545 .
O14 Na3 O6 C2 22.0(3) . .
C5 Na3 O6 C2 21.7(3) . .
O15 Na3 O6 C2 -0.6(4) . .
Zn2 Na3 O6 C2 -116.0(3) 4_545 .
Zn1 Na3 O6 C2 59.1(3) . .
Zn3 Na3 O6 C2 150.3(3) . .
O1 Na3 O6 Zn2 -148.33(13) . 4_545
O12 Na3 O6 Zn2 35.28(10) 7_556 4_545
O11 Na3 O6 Zn2 -108.7(3) 1_545 4_545
O13 Na3 O6 Zn2 114.52(16) 7_556 4_545
O7 Na3 O6 Zn2 -67.49(11) 4_545 4_545
O14 Na3 O6 Zn2 138.02(16) . 4_545
C5 Na3 O6 Zn2 137.67(8) . 4_545
O15 Na3 O6 Zn2 115.40(17) . 4_545
Zn1 Na3 O6 Zn2 175.05(11) . 4_545
Zn3 Na3 O6 Zn2 -93.68(8) . 4_545
O1 Na3 O6 Na1 -35.68(12) . .
O12 Na3 O6 Na1 147.93(14) 7_556 .
O11 Na3 O6 Na1 3.9(4) 1_545 .
O13 Na3 O6 Na1 -132.83(16) 7_556 .
O7 Na3 O6 Na1 45.16(12) 4_545 .
O14 Na3 O6 Na1 -109.33(17) . .
C5 Na3 O6 Na1 -109.68(9) . .
O15 Na3 O6 Na1 -131.95(17) . .
Zn2 Na3 O6 Na1 112.65(13) 4_545 .
Zn1 Na3 O6 Na1 -72.30(9) . .
Zn3 Na3 O6 Na1 18.97(10) . .
O7 Zn3 O2 C1 6.8(3) 4_545 .
O5 Zn3 O2 C1 -167.2(3) 3_445 .
F1 Zn3 O2 C1 -81.8(3) . .
O10 Zn3 O2 C1 108.4(3) 1_545 .
Na5 Zn3 O2 C1 144.3(3) 3_445 .
Na1 Zn3 O2 C1 -120.4(3) 2 .
Na4 Zn3 O2 C1 115.7(3) 1_545 .
Na1 Zn3 O2 C1 -36.9(3) . .
Na3 Zn3 O2 C1 28.0(3) . .
Na2 Zn3 O2 C1 -122.4(3) 1_545 .
O7 Zn3 O2 Na5 -137.46(12) 4_545 3_445
O5 Zn3 O2 Na5 48.52(16) 3_445 3_445
F1 Zn3 O2 Na5 133.87(10) . 3_445
O10 Zn3 O2 Na5 -35.88(12) 1_545 3_445
Na1 Zn3 O2 Na5 95.34(12) 2 3_445
Na4 Zn3 O2 Na5 -28.64(17) 1_545 3_445
Na1 Zn3 O2 Na5 178.82(10) . 3_445
Na3 Zn3 O2 Na5 -116.30(10) . 3_445
Na2 Zn3 O2 Na5 93.31(16) 1_545 3_445
O7 Zn3 O2 Na1 127.20(12) 4_545 2
O5 Zn3 O2 Na1 -46.83(15) 3_445 2
F1 Zn3 O2 Na1 38.53(8) . 2
O10 Zn3 O2 Na1 -131.22(11) 1_545 2
Na5 Zn3 O2 Na1 -95.34(12) 3_445 2
Na4 Zn3 O2 Na1 -123.98(9) 1_545 2
Na1 Zn3 O2 Na1 83.47(8) . 2
Na3 Zn3 O2 Na1 148.36(9) . 2
Na2 Zn3 O2 Na1 -2.0(2) 1_545 2
O3 Zn2 O8 C3 164.9(3) 2 .
O6 Zn2 O8 C3 -20.9(3) 4 .
F2 Zn2 O8 C3 -113.3(3) . .
O12 Zn2 O8 C3 72.9(3) 6_565 .
Na3 Zn2 O8 C3 27.2(3) 4 .
Na2 Zn2 O8 C3 -125.5(3) . .
Na4 Zn2 O8 C3 116.9(3) 2 .
Na1 Zn2 O8 C3 -139.6(3) . .
Na5 Zn2 O8 C3 132.0(3) 4_545 .
O3 Zn2 O8 Na5 32.89(16) 2 4_545
O6 Zn2 O8 Na5 -152.94(11) 4 4_545
F2 Zn2 O8 Na5 114.64(11) . 4_545
O12 Zn2 O8 Na5 -59.16(13) 6_565 4_545
Na3 Zn2 O8 Na5 -104.87(9) 4 4_545
Na2 Zn2 O8 Na5 102.46(11) . 4_545
Na4 Zn2 O8 Na5 -15.11(19) 2 4_545
Na1 Zn2 O8 Na5 88.33(11) . 4_545
O3 Zn2 O8 Na1 -55.44(15) 2 .
O6 Zn2 O8 Na1 118.73(11) 4 .
F2 Zn2 O8 Na1 26.31(10) . .
O12 Zn2 O8 Na1 -147.49(11) 6_565 .
Na3 Zn2 O8 Na1 166.80(8) 4 .
Na2 Zn2 O8 Na1 14.13(15) . .
Na4 Zn2 O8 Na1 -103.44(13) 2 .
Na5 Zn2 O8 Na1 -88.33(11) 4_545 .
F1 Na1 O8 C3 -153.5(3) . .
F2 Na1 O8 C3 109.0(4) . .
O6 Na1 O8 C3 17.5(4) . .
O4 Na1 O8 C3 -84.7(4) 4_545 .
O2 Na1 O8 C3 -163.6(4) 2 .
O1 Na1 O8 C3 82.7(4) . .
O7 Na1 O8 C3 -26.9(5) 4_545 .
Zn3 Na1 O8 C3 -138.3(3) 2 .
Zn1 Na1 O8 C3 77.6(4) . .
Zn2 Na1 O8 C3 132.9(4) . .
Zn3 Na1 O8 C3 -141.3(5) . .
F1 Na1 O8 Zn2 73.57(19) . .
F2 Na1 O8 Zn2 -23.92(9) . .
O6 Na1 O8 Zn2 -115.46(12) . .
O4 Na1 O8 Zn2 142.37(12) 4_545 .
O2 Na1 O8 Zn2 63.50(11) 2 .
O1 Na1 O8 Zn2 -50.22(16) . .
O7 Na1 O8 Zn2 -159.87(18) 4_545 .
Zn3 Na1 O8 Zn2 88.77(10) 2 .
Zn1 Na1 O8 Zn2 -55.32(9) . .
Zn3 Na1 O8 Zn2 85.8(6) . .
F1 Na1 O8 Na5 -27.41(19) . 4_545
F2 Na1 O8 Na5 -124.90(11) . 4_545
O6 Na1 O8 Na5 143.56(12) . 4_545
O4 Na1 O8 Na5 41.38(10) 4_545 4_545
O2 Na1 O8 Na5 -37.48(9) 2 4_545
O1 Na1 O8 Na5 -151.20(12) . 4_545
O7 Na1 O8 Na5 99.2(2) 4_545 4_545
Zn3 Na1 O8 Na5 -12.22(9) 2 4_545
Zn1 Na1 O8 Na5 -156.31(8) . 4_545
Zn2 Na1 O8 Na5 -100.98(12) . 4_545
Zn3 Na1 O8 Na5 -15.2(6) . 4_545
O13 Na4 O3 C1 3.2(4) . .
O10 Na4 O3 C1 168.2(3) . .
O15 Na4 O3 C1 35.2(4) 7_556 .
O12 Na4 O3 C1 -115.9(4) 5_566 .
O9 Na4 O3 C1 92.6(4) 4 .
O12 Na4 O3 C1 -55.3(13) . .
O10 Na4 O3 C1 -75.1(4) 5_566 .
O5 Na4 O3 C1 160.6(4) 3_455 .
C4 Na4 O3 C1 151.6(4) . .
C4 Na4 O3 C1 -89.8(4) 5_566 .
Na4 Na4 O3 C1 -110.1(4) 5_566 .
O13 Na4 O3 Zn2 148.34(18) . 2
O10 Na4 O3 Zn2 -46.7(2) . 2
O15 Na4 O3 Zn2 -179.70(18) 7_556 2
O12 Na4 O3 Zn2 29.23(12) 5_566 2
O9 Na4 O3 Zn2 -122.30(15) 4 2
O12 Na4 O3 Zn2 89.7(12) . 2
O10 Na4 O3 Zn2 69.98(14) 5_566 2
O5 Na4 O3 Zn2 -54.32(12) 3_455 2
C4 Na4 O3 Zn2 -63.3(4) . 2
C4 Na4 O3 Zn2 55.31(13) 5_566 2
Na4 Na4 O3 Zn2 34.9(2) 5_566 2
O13 Na4 O3 Na2 -124.08(17) . .
O10 Na4 O3 Na2 40.9(2) . .
O15 Na4 O3 Na2 -92.11(17) 7_556 .
O12 Na4 O3 Na2 116.81(12) 5_566 .
O9 Na4 O3 Na2 -34.71(11) 4 .
O12 Na4 O3 Na2 177.3(11) . .
O10 Na4 O3 Na2 157.56(10) 5_566 .
O5 Na4 O3 Na2 33.27(9) 3_455 .
C4 Na4 O3 Na2 24.3(4) . .
C4 Na4 O3 Na2 142.89(13) 5_566 .
Na4 Na4 O3 Na2 122.52(14) 5_566 .
F2 Na2 O3 C1 80.8(3) 2 .
F2 Na2 O3 C1 -30.1(3) . .
O5 Na2 O3 C1 177.9(3) 3_455 .
O5 Na2 O3 C1 -92.3(4) 4 .
O9 Na2 O3 C1 -102.9(3) 4 .
O9 Na2 O3 C1 105.9(3) 3_455 .
O3 Na2 O3 C1 21.1(2) 2 .
Zn1 Na2 O3 C1 78.8(3) 2 .
Zn1 Na2 O3 C1 -63.0(3) . .
Zn2 Na2 O3 C1 -21.1(3) . .
Zn2 Na2 O3 C1 118.2(3) 2 .
F2 Na2 O3 Zn2 -37.40(10) 2 2
F2 Na2 O3 Zn2 -148.23(11) . 2
O5 Na2 O3 Zn2 59.74(11) 3_455 2
O5 Na2 O3 Zn2 149.6(3) 4 2
O9 Na2 O3 Zn2 138.87(13) 4 2
O9 Na2 O3 Zn2 -12.3(2) 3_455 2
O3 Na2 O3 Zn2 -97.12(10) 2 2
Zn1 Na2 O3 Zn2 -39.42(10) 2 2
Zn1 Na2 O3 Zn2 178.86(13) . 2
Zn2 Na2 O3 Zn2 -139.32(8) . 2
F2 Na2 O3 Na4 -138.06(14) 2 .
F2 Na2 O3 Na4 111.11(13) . .
O5 Na2 O3 Na4 -40.92(11) 3_455 .
O5 Na2 O3 Na4 48.9(4) 4 .
O9 Na2 O3 Na4 38.21(12) 4 .
O9 Na2 O3 Na4 -112.97(17) 3_455 .
O3 Na2 O3 Na4 162.22(13) 2 .
Zn1 Na2 O3 Na4 -140.09(10) 2 .
Zn1 Na2 O3 Na4 78.19(10) . .
Zn2 Na2 O3 Na4 120.01(10) . .
Zn2 Na2 O3 Na4 -100.67(14) 2 .
O9 Zn1 F2 Zn2 83.2(2) 4 .
O4 Zn1 F2 Zn2 -35.3(2) . .
O1 Zn1 F2 Zn2 -153.7(2) . .
O15 Zn1 F2 Zn2 123.5(5) 7_556 .
O14 Zn1 F2 Zn2 -100.2(6) . .
Na5 Zn1 F2 Zn2 -4.6(3) . .
Na2 Zn1 F2 Zn2 112.1(2) . .
Na3 Zn1 F2 Zn2 -122.2(2) . .
Na1 Zn1 F2 Zn2 -111.2(2) . .
Na4 Zn1 F2 Zn2 128.9(2) . .
O9 Zn1 F2 Na2 -28.92(12) 4 .
O4 Zn1 F2 Na2 -147.40(11) . .
O1 Zn1 F2 Na2 94.27(11) . .
O15 Zn1 F2 Na2 11.4(5) 7_556 .
O14 Zn1 F2 Na2 147.7(5) . .
Na5 Zn1 F2 Na2 -116.64(11) . .
Na3 Zn1 F2 Na2 125.74(8) . .
Na1 Zn1 F2 Na2 136.70(14) . .
Na4 Zn1 F2 Na2 16.80(11) . .
O9 Zn1 F2 Na1 -165.61(12) 4 .
O4 Zn1 F2 Na1 75.90(12) . .
O1 Zn1 F2 Na1 -42.43(11) . .
O15 Zn1 F2 Na1 -125.3(5) 7_556 .
O14 Zn1 F2 Na1 11.0(5) . .
Na5 Zn1 F2 Na1 106.66(11) . .
Na2 Zn1 F2 Na1 -136.70(14) . .
Na3 Zn1 F2 Na1 -10.96(11) . .
Na4 Zn1 F2 Na1 -119.90(8) . .
O8 Zn2 F2 Zn1 81.3(2) . .
O3 Zn2 F2 Zn1 -159.7(2) 2 .
O6 Zn2 F2 Zn1 -34.5(2) 4 .
O12 Zn2 F2 Zn1 -123.6(4) 6_565 .
Na3 Zn2 F2 Zn1 -4.6(3) 4 .
Na2 Zn2 F2 Zn1 -111.5(2) . .
Na4 Zn2 F2 Zn1 -129.2(2) 2 .
Na1 Zn2 F2 Zn1 110.5(3) . .
Na5 Zn2 F2 Zn1 123.7(2) 4_545 .
O8 Zn2 F2 Na2 -167.16(12) . .
O3 Zn2 F2 Na2 -48.19(12) 2 .
O6 Zn2 F2 Na2 77.01(12) 4 .
O12 Zn2 F2 Na2 -12.1(5) 6_565 .
Na3 Zn2 F2 Na2 106.93(12) 4 .
Na4 Zn2 F2 Na2 -17.70(11) 2 .
Na1 Zn2 F2 Na2 -137.98(15) . .
Na5 Zn2 F2 Na2 -124.80(8) 4_545 .
O8 Zn2 F2 Na1 -29.18(11) . .
O3 Zn2 F2 Na1 89.78(12) 2 .
O6 Zn2 F2 Na1 -145.01(11) 4 .
O12 Zn2 F2 Na1 125.9(4) 6_565 .
Na3 Zn2 F2 Na1 -115.09(11) 4 .
Na2 Zn2 F2 Na1 137.98(15) . .
Na4 Zn2 F2 Na1 120.28(8) 2 .
Na5 Zn2 F2 Na1 13.18(10) 4_545 .
F2 Na2 F2 Zn1 -105.63(10) 2 .
O5 Na2 F2 Zn1 -1.3(2) 3_455 .
O5 Na2 F2 Zn1 111.70(11) 4 .
O9 Na2 F2 Zn1 23.61(11) 4 .
O9 Na2 F2 Zn1 178.61(14) 3_455 .
O3 Na2 F2 Zn1 -176.79(13) 2 .
O3 Na2 F2 Zn1 -47.08(10) . .
Zn1 Na2 F2 Zn1 -145.07(7) 2 .
Zn2 Na2 F2 Zn1 146.06(15) . .
Zn2 Na2 F2 Zn1 -67.15(10) 2 .
F2 Na2 F2 Zn2 108.31(10) 2 .
O5 Na2 F2 Zn2 -147.40(17) 3_455 .
O5 Na2 F2 Zn2 -34.36(11) 4 .
O9 Na2 F2 Zn2 -122.45(13) 4 .
O9 Na2 F2 Zn2 32.54(19) 3_455 .
O3 Na2 F2 Zn2 37.15(10) 2 .
O3 Na2 F2 Zn2 166.85(11) . .
Zn1 Na2 F2 Zn2 68.87(10) 2 .
Zn1 Na2 F2 Zn2 -146.06(15) . .
Zn2 Na2 F2 Zn2 146.78(7) 2 .
F2 Na2 F2 Na1 -1.38(10) 2 .
O5 Na2 F2 Na1 102.9(2) 3_455 .
O5 Na2 F2 Na1 -144.05(16) 4 .
O9 Na2 F2 Na1 127.86(18) 4 .
O9 Na2 F2 Na1 -77.1(2) 3_455 .
O3 Na2 F2 Na1 -72.54(15) 2 .
O3 Na2 F2 Na1 57.16(15) . .
Zn1 Na2 F2 Na1 -40.82(16) 2 .
Zn1 Na2 F2 Na1 104.25(17) . .
Zn2 Na2 F2 Na1 -109.69(18) . .
Zn2 Na2 F2 Na1 37.10(16) 2 .
F1 Na1 F2 Zn1 106.82(9) . .
O6 Na1 F2 Zn1 -34.70(11) . .
O4 Na1 F2 Zn1 -142.63(15) 4_545 .
O2 Na1 F2 Zn1 165.98(11) 2 .
O1 Na1 F2 Zn1 35.20(9) . .
O8 Na1 F2 Zn1 -122.31(11) . .
O7 Na1 F2 Zn1 29.02(17) 4_545 .
Zn3 Na1 F2 Zn1 147.96(7) 2 .
Zn2 Na1 F2 Zn1 -145.84(15) . .
Zn3 Na1 F2 Zn1 67.37(10) . .
F1 Na1 F2 Zn2 -107.33(9) . .
O6 Na1 F2 Zn2 111.14(11) . .
O4 Na1 F2 Zn2 3.2(2) 4_545 .
O2 Na1 F2 Zn2 -48.17(10) 2 .
O1 Na1 F2 Zn2 -178.96(13) . .
O8 Na1 F2 Zn2 23.54(9) . .
O7 Na1 F2 Zn2 174.86(12) 4_545 .
Zn3 Na1 F2 Zn2 -66.20(10) 2 .
Zn1 Na1 F2 Zn2 145.84(15) . .
Zn3 Na1 F2 Zn2 -146.78(7) . .
F1 Na1 F2 Na2 2.37(17) . .
O6 Na1 F2 Na2 -139.16(15) . .
O4 Na1 F2 Na2 112.91(19) 4_545 .
O2 Na1 F2 Na2 61.53(15) 2 .
O1 Na1 F2 Na2 -69.26(15) . .
O8 Na1 F2 Na2 133.24(16) . .
O7 Na1 F2 Na2 -75.4(2) 4_545 .
Zn3 Na1 F2 Na2 43.50(16) 2 .
Zn1 Na1 F2 Na2 -104.46(17) . .
Zn2 Na1 F2 Na2 109.70(18) . .
Zn3 Na1 F2 Na2 -37.08(17) . .
O11 C4 O12 Zn2 45.2(5) . 6_566
O10 C4 O12 Zn2 -134.5(3) . 6_566
Na4 C4 O12 Zn2 -163.5(2) . 6_566
Na4 C4 O12 Zn2 -93.6(2) 5_566 6_566
O11 C4 O12 Na3 -64.4(5) . 7_556
O10 C4 O12 Na3 115.9(3) . 7_556
Na4 C4 O12 Na3 86.9(2) . 7_556
Na4 C4 O12 Na3 156.8(3) 5_566 7_556
O11 C4 O12 Na4 138.7(3) . 5_566
O10 C4 O12 Na4 -40.9(3) . 5_566
Na4 C4 O12 Na4 -69.94(11) . 5_566
O11 C4 O12 Na4 -151.3(4) . .
O10 C4 O12 Na4 29.0(3) . .
Na4 C4 O12 Na4 69.94(11) 5_566 .
O13 Na4 O12 C4 141.3(3) . .
O3 Na4 O12 C4 -158.8(11) . .
O10 Na4 O12 C4 -18.6(2) . .
O15 Na4 O12 C4 110.9(3) 7_556 .
O12 Na4 O12 C4 -100.3(2) 5_566 .
O9 Na4 O12 C4 54.3(3) 4 .
O10 Na4 O12 C4 -138.9(2) 5_566 .
O5 Na4 O12 C4 -16.1(2) 3_455 .
C4 Na4 O12 C4 -125.36(19) 5_566 .
Na4 Na4 O12 C4 -100.3(2) 5_566 .
O13 Na4 O12 Zn2 -68.4(3) . 6_566
O3 Na4 O12 Zn2 -8.5(14) . 6_566
O10 Na4 O12 Zn2 131.7(3) . 6_566
O15 Na4 O12 Zn2 -98.7(3) 7_556 6_566
O12 Na4 O12 Zn2 50.0(3) 5_566 6_566
O9 Na4 O12 Zn2 -155.3(3) 4 6_566
O10 Na4 O12 Zn2 11.4(3) 5_566 6_566
O5 Na4 O12 Zn2 134.2(3) 3_455 6_566
C4 Na4 O12 Zn2 150.3(4) . 6_566
C4 Na4 O12 Zn2 25.0(3) 5_566 6_566
Na4 Na4 O12 Zn2 50.0(3) 5_566 6_566
O13 Na4 O12 Na3 22.82(17) . 7_556
O3 Na4 O12 Na3 82.7(12) . 7_556
O10 Na4 O12 Na3 -137.13(16) . 7_556
O15 Na4 O12 Na3 -7.56(15) 7_556 7_556
O12 Na4 O12 Na3 141.22(14) 5_566 7_556
O9 Na4 O12 Na3 -64.16(14) 4 7_556
O10 Na4 O12 Na3 102.64(11) 5_566 7_556
O5 Na4 O12 Na3 -134.61(11) 3_455 7_556
C4 Na4 O12 Na3 -118.5(2) . 7_556
C4 Na4 O12 Na3 116.16(12) 5_566 7_556
Na4 Na4 O12 Na3 141.22(14) 5_566 7_556
O13 Na4 O12 Na4 -118.40(18) . 5_566
O3 Na4 O12 Na4 -58.5(12) . 5_566
O10 Na4 O12 Na4 81.65(13) . 5_566
O15 Na4 O12 Na4 -148.78(19) 7_556 5_566
O12 Na4 O12 Na4 0.0 5_566 5_566
O9 Na4 O12 Na4 154.62(15) 4 5_566
O10 Na4 O12 Na4 -38.58(8) 5_566 5_566
O5 Na4 O12 Na4 84.17(11) 3_455 5_566
C4 Na4 O12 Na4 100.3(2) . 5_566
C4 Na4 O12 Na4 -25.06(10) 5_566 5_566
O9 Zn1 O4 C2 -176.8(3) 4 .
O1 Zn1 O4 C2 -2.7(3) . .
F2 Zn1 O4 C2 -85.8(3) . .
O15 Zn1 O4 C2 101.9(3) 7_556 .
O14 Zn1 O4 C2 77.2(3) . .
Na5 Zn1 O4 C2 118.7(3) . .
Na2 Zn1 O4 C2 -115.8(3) . .
Na3 Zn1 O4 C2 26.9(3) . .
Na1 Zn1 O4 C2 -40.6(3) . .
Na4 Zn1 O4 C2 122.9(3) . .
O9 Zn1 O4 Na5 64.49(16) 4 .
O1 Zn1 O4 Na5 -121.41(12) . .
F2 Zn1 O4 Na5 155.51(10) . .
O15 Zn1 O4 Na5 -16.8(2) 7_556 .
O14 Zn1 O4 Na5 -41.57(17) . .
Na2 Zn1 O4 Na5 125.46(10) . .
Na3 Zn1 O4 Na5 -91.78(8) . .
Na1 Zn1 O4 Na5 -159.33(9) . .
Na4 Zn1 O4 Na5 4.2(2) . .
O9 Zn1 O4 Na1 -26.0(2) 4 4
O1 Zn1 O4 Na1 148.11(13) . 4
F2 Zn1 O4 Na1 65.02(13) . 4
O15 Zn1 O4 Na1 -107.3(2) 7_556 4
O14 Zn1 O4 Na1 -132.1(2) . 4
Na5 Zn1 O4 Na1 -90.49(13) . 4
Na2 Zn1 O4 Na1 34.97(18) . 4
Na3 Zn1 O4 Na1 177.74(12) . 4
Na1 Zn1 O4 Na1 110.18(11) . 4
Na4 Zn1 O4 Na1 -86.3(2) . 4
O14 Na5 O4 C2 -77.3(3) . .
O11 Na5 O4 C2 -160.3(3) 7_566 .
O2 Na5 O4 C2 96.4(3) 3 .
O8 Na5 O4 C2 173.9(3) 4 .
O15 Na5 O4 C2 -106.3(3) 7_556 .
O10 Na5 O4 C2 21.6(3) 3_545 .
O13 Na5 O4 C2 -55.7(3) 7_556 .
C5 Na5 O4 C2 -80.6(3) . .
Zn1 Na5 O4 C2 -119.6(3) . .
Zn3 Na5 O4 C2 58.0(3) 3 .
Zn2 Na5 O4 C2 149.8(3) 4 .
O14 Na5 O4 Zn1 42.32(18) . .
O11 Na5 O4 Zn1 -40.7(3) 7_566 .
O2 Na5 O4 Zn1 -144.04(13) 3 .
O8 Na5 O4 Zn1 -66.55(10) 4 .
O15 Na5 O4 Zn1 13.26(16) 7_556 .
O10 Na5 O4 Zn1 141.17(12) 3_545 .
O13 Na5 O4 Zn1 63.87(14) 7_556 .
C5 Na5 O4 Zn1 38.95(9) . .
Zn3 Na5 O4 Zn1 177.58(12) 3 .
Zn2 Na5 O4 Zn1 -90.58(9) 4 .
O14 Na5 O4 Na1 152.3(2) . 4
O11 Na5 O4 Na1 69.2(3) 7_566 4
O2 Na5 O4 Na1 -34.08(11) 3 4
O8 Na5 O4 Na1 43.42(10) 4 4
O15 Na5 O4 Na1 123.23(17) 7_556 4
O10 Na5 O4 Na1 -108.87(11) 3_545 4
O13 Na5 O4 Na1 173.84(15) 7_556 4
C5 Na5 O4 Na1 148.92(9) . 4
Zn1 Na5 O4 Na1 109.97(13) . 4
Zn3 Na5 O4 Na1 -72.45(8) 3 4
Zn2 Na5 O4 Na1 19.38(9) 4 4
O9 Zn1 O1 C1 4.0(3) 4 .
O4 Zn1 O1 C1 -169.8(3) . .
F2 Zn1 O1 C1 -80.4(3) . .
O15 Zn1 O1 C1 78.9(3) 7_556 .
O14 Zn1 O1 C1 114.5(3) . .
Na5 Zn1 O1 C1 125.7(3) . .
Na2 Zn1 O1 C1 -34.9(3) . .
Na3 Zn1 O1 C1 144.2(3) . .
Na1 Zn1 O1 C1 -118.9(3) . .
Na4 Zn1 O1 C1 35.4(3) . .
O9 Zn1 O1 Na3 -140.16(15) 4 .
O4 Zn1 O1 Na3 46.01(17) . .
F2 Zn1 O1 Na3 135.44(12) . .
O15 Zn1 O1 Na3 -65.3(2) 7_556 .
O14 Zn1 O1 Na3 -29.69(18) . .
Na5 Zn1 O1 Na3 -18.46(16) . .
Na2 Zn1 O1 Na3 -179.04(10) . .
Na1 Zn1 O1 Na3 96.92(12) . .
Na4 Zn1 O1 Na3 -108.79(11) . .
O9 Zn1 O1 Na1 122.93(15) 4 .
O4 Zn1 O1 Na1 -50.91(15) . .
F2 Zn1 O1 Na1 38.52(10) . .
O15 Zn1 O1 Na1 -162.22(18) 7_556 .
O14 Zn1 O1 Na1 -126.60(17) . .
Na5 Zn1 O1 Na1 -115.37(9) . .
Na2 Zn1 O1 Na1 84.04(8) . .
Na3 Zn1 O1 Na1 -96.92(12) . .
Na4 Zn1 O1 Na1 154.29(9) . .
O12 Na3 O1 C1 171.3(3) 7_556 .
O11 Na3 O1 C1 -1.4(4) 1_545 .
O13 Na3 O1 C1 -103.7(4) 7_556 .
O7 Na3 O1 C1 88.1(4) 4_545 .
O14 Na3 O1 C1 -110.6(4) . .
O6 Na3 O1 C1 165.0(4) . .
C5 Na3 O1 C1 -86.1(4) . .
O15 Na3 O1 C1 -74.9(4) . .
Zn2 Na3 O1 C1 143.8(3) 4_545 .
Zn1 Na3 O1 C1 -136.6(4) . .
Zn3 Na3 O1 C1 58.7(3) . .
O12 Na3 O1 Zn1 -52.2(3) 7_556 .
O11 Na3 O1 Zn1 135.18(13) 1_545 .
O13 Na3 O1 Zn1 32.89(17) 7_556 .
O7 Na3 O1 Zn1 -135.39(13) 4_545 .
O14 Na3 O1 Zn1 25.91(15) . .
O6 Na3 O1 Zn1 -58.42(12) . .
C5 Na3 O1 Zn1 50.47(9) . .
O15 Na3 O1 Zn1 61.62(16) . .
Zn2 Na3 O1 Zn1 -79.63(12) 4_545 .
Zn3 Na3 O1 Zn1 -164.75(14) . .
O12 Na3 O1 Na1 39.6(3) 7_556 .
O11 Na3 O1 Na1 -133.01(12) 1_545 .
O13 Na3 O1 Na1 124.70(16) 7_556 .
O7 Na3 O1 Na1 -43.58(11) 4_545 .
O14 Na3 O1 Na1 117.72(16) . .
O6 Na3 O1 Na1 33.39(10) . .
C5 Na3 O1 Na1 142.28(10) . .
O15 Na3 O1 Na1 153.42(14) . .
Zn2 Na3 O1 Na1 12.18(12) 4_545 .
Zn1 Na3 O1 Na1 91.81(12) . .
Zn3 Na3 O1 Na1 -72.94(9) . .
F1 Na1 O1 C1 -32.0(3) . .
F2 Na1 O1 C1 84.0(3) . .
O6 Na1 O1 C1 -176.5(3) . .
O4 Na1 O1 C1 -99.5(4) 4_545 .
O2 Na1 O1 C1 23.6(3) 2 .
O8 Na1 O1 C1 111.1(3) . .
O7 Na1 O1 C1 -101.1(3) 4_545 .
Zn3 Na1 O1 C1 -20.6(3) 2 .
Zn1 Na1 O1 C1 119.5(3) . .
Zn2 Na1 O1 C1 83.3(3) . .
Zn3 Na1 O1 C1 -61.2(3) . .
F1 Na1 O1 Zn1 -151.44(12) . .
F2 Na1 O1 Zn1 -35.52(9) . .
O6 Na1 O1 Zn1 64.02(11) . .
O4 Na1 O1 Zn1 141.0(3) 4_545 .
O2 Na1 O1 Zn1 -95.91(13) 2 .
O8 Na1 O1 Zn1 -8.37(16) . .
O7 Na1 O1 Zn1 139.41(13) 4_545 .
Zn3 Na1 O1 Zn1 -140.07(9) 2 .
Zn2 Na1 O1 Zn1 -36.17(10) . .
Zn3 Na1 O1 Zn1 179.28(12) . .
F1 Na1 O1 Na3 108.82(12) . .
F2 Na1 O1 Na3 -135.27(13) . .
O6 Na1 O1 Na3 -35.72(11) . .
O4 Na1 O1 Na3 41.3(3) 4_545 .
O2 Na1 O1 Na3 164.35(12) 2 .
O8 Na1 O1 Na3 -108.11(15) . .
O7 Na1 O1 Na3 39.66(11) 4_545 .
Zn3 Na1 O1 Na3 120.19(10) 2 .
Zn1 Na1 O1 Na3 -99.74(13) . .
Zn2 Na1 O1 Na3 -135.91(9) . .
Zn3 Na1 O1 Na3 79.54(10) . .
O10 C4 O11 Na5 112.5(4) . 7_566
O12 C4 O11 Na5 -67.1(5) . 7_566
Na4 C4 O11 Na5 -177.2(4) . 7_566
Na4 C4 O11 Na5 12.1(7) 5_566 7_566
O10 C4 O11 Na3 -77.4(4) . 1_565
O12 C4 O11 Na3 103.0(4) . 1_565
Na4 C4 O11 Na3 -7.2(7) . 1_565
Na4 C4 O11 Na3 -177.8(3) 5_566 1_565
O11 C4 O10 Zn3 38.8(5) . 1_565
O12 C4 O10 Zn3 -141.5(3) . 1_565
Na4 C4 O10 Zn3 -106.1(3) . 1_565
Na4 C4 O10 Zn3 -178.0(3) 5_566 1_565
O11 C4 O10 Na4 145.0(3) . .
O12 C4 O10 Na4 -35.4(4) . .
Na4 C4 O10 Na4 -71.85(13) 5_566 .
O11 C4 O10 Na5 -55.3(4) . 3_455
O12 C4 O10 Na5 124.3(3) . 3_455
Na4 C4 O10 Na5 159.7(2) . 3_455
Na4 C4 O10 Na5 87.85(16) 5_566 3_455
O11 C4 O10 Na4 -143.2(4) . 5_566
O12 C4 O10 Na4 36.5(3) . 5_566
Na4 C4 O10 Na4 71.85(13) . 5_566
O13 Na4 O10 C4 -4.0(3) . .
O3 Na4 O10 C4 -166.6(2) . .
O15 Na4 O10 C4 -45.4(3) 7_556 .
O12 Na4 O10 C4 128.6(2) 5_566 .
O9 Na4 O10 C4 -98.0(2) 4 .
O12 Na4 O10 C4 18.9(2) . .
O10 Na4 O10 C4 82.3(2) 5_566 .
O5 Na4 O10 C4 -158.5(3) 3_455 .
C4 Na4 O10 C4 108.3(2) 5_566 .
Na4 Na4 O10 C4 82.3(2) 5_566 .
O13 Na4 O10 Zn3 117.9(2) . 1_565
O3 Na4 O10 Zn3 -44.7(2) . 1_565
O15 Na4 O10 Zn3 76.5(2) 7_556 1_565
O12 Na4 O10 Zn3 -109.51(12) 5_566 1_565
O9 Na4 O10 Zn3 23.94(13) 4 1_565
O12 Na4 O10 Zn3 140.82(16) . 1_565
O10 Na4 O10 Zn3 -155.82(14) 5_566 1_565
O5 Na4 O10 Zn3 -36.57(9) 3_455 1_565
C4 Na4 O10 Zn3 121.9(3) . 1_565
C4 Na4 O10 Zn3 -129.77(12) 5_566 1_565
Na4 Na4 O10 Zn3 -155.82(14) 5_566 1_565
O13 Na4 O10 Na5 -152.6(2) . 3_455
O3 Na4 O10 Na5 44.8(3) . 3_455
O15 Na4 O10 Na5 166.0(2) 7_556 3_455
O12 Na4 O10 Na5 -20.0(2) 5_566 3_455
O9 Na4 O10 Na5 113.5(2) 4 3_455
O12 Na4 O10 Na5 -129.7(3) . 3_455
O10 Na4 O10 Na5 -66.3(2) 5_566 3_455
O5 Na4 O10 Na5 53.0(2) 3_455 3_455
C4 Na4 O10 Na5 -148.6(4) . 3_455
C4 Na4 O10 Na5 -40.2(3) 5_566 3_455
Na4 Na4 O10 Na5 -66.3(2) 5_566 3_455
O13 Na4 O10 Na4 -86.3(2) . 5_566
O3 Na4 O10 Na4 111.08(18) . 5_566
O15 Na4 O10 Na4 -127.7(2) 7_556 5_566
O12 Na4 O10 Na4 46.30(9) 5_566 5_566
O9 Na4 O10 Na4 179.76(13) 4 5_566
O12 Na4 O10 Na4 -63.36(11) . 5_566
O10 Na4 O10 Na4 0.0 5_566 5_566
O5 Na4 O10 Na4 119.25(11) 3_455 5_566
C4 Na4 O10 Na4 -82.3(2) . 5_566
C4 Na4 O10 Na4 26.05(10) 5_566 5_566
Zn1 O1 C1 O3 -12.2(5) . .
Na3 O1 C1 O3 118.8(4) . .
Na1 O1 C1 O3 -116.5(4) . .
Zn1 O1 C1 O2 167.6(3) . .
Na3 O1 C1 O2 -61.5(5) . .
Na1 O1 C1 O2 63.3(4) . .
Zn2 O3 C1 O1 165.3(3) 2 .
Na4 O3 C1 O1 -54.1(6) . .
Na2 O3 C1 O1 68.9(4) . .
Zn2 O3 C1 O2 -14.5(5) 2 .
Na4 O3 C1 O2 126.1(4) . .
Na2 O3 C1 O2 -110.9(4) . .
Zn3 O2 C1 O1 -1.7(5) . .
Na5 O2 C1 O1 125.8(4) 3_445 .
Na1 O2 C1 O1 -108.3(4) 2 .
Zn3 O2 C1 O3 178.1(3) . .
Na5 O2 C1 O3 -54.4(5) 3_445 .
Na1 O2 C1 O3 71.5(4) 2 .
Zn3 O7 C3 O9 -6.2(5) 4 .
Na3 O7 C3 O9 134.4(4) 4 .
Na1 O7 C3 O9 -112.0(4) 4 .
Zn3 O7 C3 O8 174.5(3) 4 .
Na3 O7 C3 O8 -44.9(5) 4 .
Na1 O7 C3 O8 68.7(4) 4 .
Zn1 O9 C3 O7 -169.3(3) 4_545 .
Na2 O9 C3 O7 67.8(5) 3_545 .
Na4 O9 C3 O7 -56.7(5) 4_545 .
Zn1 O9 C3 O8 10.0(6) 4_545 .
Na2 O9 C3 O8 -112.9(4) 3_545 .
Na4 O9 C3 O8 122.6(3) 4_545 .
Zn2 O8 C3 O7 -1.3(5) . .
Na5 O8 C3 O7 122.7(3) 4_545 .
Na1 O8 C3 O7 -123.9(4) . .
Zn2 O8 C3 O9 179.5(3) . .
Na5 O8 C3 O9 -56.5(5) 4_545 .
Na1 O8 C3 O9 56.8(5) . .
Zn3 O5 C2 O6 -163.9(3) 3 .
Na2 O5 C2 O6 49.8(5) 3_545 .
Na4 O5 C2 O6 -66.5(4) 3_545 .
Zn3 O5 C2 O4 15.6(5) 3 .
Na2 O5 C2 O4 -130.6(3) 3_545 .
Na4 O5 C2 O4 113.1(4) 3_545 .
Zn2 O6 C2 O5 14.3(5) 4_545 .
Na1 O6 C2 O5 -130.8(3) . .
Na3 O6 C2 O5 112.7(4) . .
Zn2 O6 C2 O4 -165.3(3) 4_545 .
Na1 O6 C2 O4 49.6(5) . .
Na3 O6 C2 O4 -66.9(4) . .
Zn1 O4 C2 O5 -167.5(3) . .
Na5 O4 C2 O5 -66.5(4) . .
Na1 O4 C2 O5 46.3(5) 4 .
Zn1 O4 C2 O6 12.1(5) . .
Na5 O4 C2 O6 113.1(4) . .
Na1 O4 C2 O6 -134.2(3) 4 .
O14 C5 O13 Na4 -160.8(8) 7_556 .
O14 C5 O13 Na4 19.2(8) . .
O13 C5 O13 Na4 23(100) 7_556 .
O15 C5 O13 Na4 -148.2(5) . .
O15 C5 O13 Na4 31.8(5) 7_556 .
Na3 C5 O13 Na4 -56.1(6) . .
Na3 C5 O13 Na4 123.9(6) 7_556 .
Na5 C5 O13 Na4 -110.4(5) 7_556 .
Na5 C5 O13 Na4 69.6(5) . .
O14 C5 O13 Na3 75.3(4) 7_556 7_556
O14 C5 O13 Na3 -104.7(4) . 7_556
O13 C5 O13 Na3 -100(100) 7_556 7_556
O15 C5 O13 Na3 87.9(4) . 7_556
O15 C5 O13 Na3 -92.1(4) 7_556 7_556
Na3 C5 O13 Na3 180.0 . 7_556
Na5 C5 O13 Na3 125.7(3) 7_556 7_556
Na5 C5 O13 Na3 -54.3(3) . 7_556
O14 C5 O13 Na5 -50.4(4) 7_556 7_556
O14 C5 O13 Na5 129.6(4) . 7_556
O13 C5 O13 Na5 134(100) 7_556 7_556
O15 C5 O13 Na5 -37.8(3) . 7_556
O15 C5 O13 Na5 142.2(3) 7_556 7_556
Na3 C5 O13 Na5 54.3(3) . 7_556
Na3 C5 O13 Na5 -125.7(3) 7_556 7_556
Na5 C5 O13 Na5 180.0 . 7_556
O3 Na4 O13 C5 40.0(6) . .
O10 Na4 O13 C5 -127.5(5) . .
O15 Na4 O13 C5 -27.1(4) 7_556 .
O12 Na4 O13 C5 111.4(5) 5_566 .
O9 Na4 O13 C5 -34.3(5) 4 .
O12 Na4 O13 C5 -145.5(6) . .
O10 Na4 O13 C5 129.9(6) 5_566 .
O5 Na4 O13 C5 -32.5(9) 3_455 .
C4 Na4 O13 C5 -129.3(5) . .
C4 Na4 O13 C5 112.9(5) 5_566 .
Na4 Na4 O13 C5 169.1(5) 5_566 .
O3 Na4 O13 Na3 162.74(17) . 7_556
O10 Na4 O13 Na3 -4.7(3) . 7_556
O15 Na4 O13 Na3 95.7(4) 7_556 7_556
O12 Na4 O13 Na3 -125.83(18) 5_566 7_556
O9 Na4 O13 Na3 88.47(19) 4 7_556
O12 Na4 O13 Na3 -22.72(16) . 7_556
O10 Na4 O13 Na3 -107.37(19) 5_566 7_556
O5 Na4 O13 Na3 90.3(5) 3_455 7_556
C4 Na4 O13 Na3 -6.5(2) . 7_556
C4 Na4 O13 Na3 -124.36(18) 5_566 7_556
Na4 Na4 O13 Na3 -68.1(2) 5_566 7_556
O3 Na4 O13 Na5 -64.4(2) . 7_556
O10 Na4 O13 Na5 128.19(18) . 7_556
O15 Na4 O13 Na5 -131.4(4) 7_556 7_556
O12 Na4 O13 Na5 7.1(3) 5_566 7_556
O9 Na4 O13 Na5 -138.63(18) 4 7_556
O12 Na4 O13 Na5 110.17(19) . 7_556
O10 Na4 O13 Na5 25.52(16) 5_566 7_556
O5 Na4 O13 Na5 -136.8(4) 3_455 7_556
C4 Na4 O13 Na5 126.41(18) . 7_556
C4 Na4 O13 Na5 8.5(2) 5_566 7_556
Na4 Na4 O13 Na5 64.8(2) 5_566 7_556
O14 C5 O15 Zn1 -31.2(4) 7_556 7_556
O14 C5 O15 Zn1 148.8(4) . 7_556
O13 C5 O15 Zn1 137.3(5) 7_556 7_556
O13 C5 O15 Zn1 -42.7(5) . 7_556
O15 C5 O15 Zn1 -164(100) 7_556 7_556
Na3 C5 O15 Zn1 -167.2(4) . 7_556
Na3 C5 O15 Zn1 12.8(4) 7_556 7_556
Na5 C5 O15 Zn1 -81.7(4) 7_556 7_556
Na5 C5 O15 Zn1 98.3(4) . 7_556
O14 C5 O15 Na4 -147.4(5) 7_556 7_556
O14 C5 O15 Na4 32.6(5) . 7_556
O13 C5 O15 Na4 21.1(3) 7_556 7_556
O13 C5 O15 Na4 -158.9(3) . 7_556
O15 C5 O15 Na4 80(100) 7_556 7_556
Na3 C5 O15 Na4 76.5(3) . 7_556
Na3 C5 O15 Na4 -103.5(3) 7_556 7_556
Na5 C5 O15 Na4 162.0(4) 7_556 7_556
Na5 C5 O15 Na4 -18.0(4) . 7_556
O14 C5 O15 Na5 50.6(3) 7_556 7_556
O14 C5 O15 Na5 -129.4(3) . 7_556
O13 C5 O15 Na5 -140.9(4) 7_556 7_556
O13 C5 O15 Na5 39.1(4) . 7_556
O15 C5 O15 Na5 -82(100) 7_556 7_556
Na3 C5 O15 Na5 -85.50(15) . 7_556
Na3 C5 O15 Na5 94.50(15) 7_556 7_556
Na5 C5 O15 Na5 180.0 . 7_556
O14 C5 O15 Na3 136.1(4) 7_556 .
O14 C5 O15 Na3 -43.9(4) . .
O13 C5 O15 Na3 -55.5(3) 7_556 .
O13 C5 O15 Na3 124.5(3) . .
O15 C5 O15 Na3 4(100) 7_556 .
Na3 C5 O15 Na3 180.0 7_556 .
Na5 C5 O15 Na3 85.50(15) 7_556 .
Na5 C5 O15 Na3 -94.50(15) . .
O1 Na3 O15 C5 -25.3(3) . .
O12 Na3 O15 C5 124.6(3) 7_556 .
O11 Na3 O15 C5 -109.1(3) 1_545 .
O13 Na3 O15 C5 57.2(4) 7_556 .
O7 Na3 O15 C5 -114.8(5) 4_545 .
O14 Na3 O15 C5 24.2(2) . .
O6 Na3 O15 C5 55.4(3) . .
Zn2 Na3 O15 C5 104.9(2) 4_545 .
Zn1 Na3 O15 C5 7.0(2) . .
Zn3 Na3 O15 C5 -82.8(3) . .
O1 Na3 O15 Zn1 122.9(8) . 7_556
O12 Na3 O15 Zn1 -87.3(8) 7_556 7_556
O11 Na3 O15 Zn1 39.0(8) 1_545 7_556
O13 Na3 O15 Zn1 -154.6(10) 7_556 7_556
O7 Na3 O15 Zn1 33.3(12) 4_545 7_556
O14 Na3 O15 Zn1 172.3(9) . 7_556
O6 Na3 O15 Zn1 -156.5(7) . 7_556
C5 Na3 O15 Zn1 148.1(10) . 7_556
Zn2 Na3 O15 Zn1 -107.0(8) 4_545 7_556
Zn1 Na3 O15 Zn1 155.1(8) . 7_556
Zn3 Na3 O15 Zn1 65.3(8) . 7_556
O1 Na3 O15 Na4 -142.69(15) . 7_556
O12 Na3 O15 Na4 7.15(14) 7_556 7_556
O11 Na3 O15 Na4 133.43(19) 1_545 7_556
O13 Na3 O15 Na4 -60.2(3) 7_556 7_556
O7 Na3 O15 Na4 127.8(5) 4_545 7_556
O14 Na3 O15 Na4 -93.3(2) . 7_556
O6 Na3 O15 Na4 -62.0(2) . 7_556
C5 Na3 O15 Na4 -117.4(3) . 7_556
Zn2 Na3 O15 Na4 -12.6(2) 4_545 7_556
Zn1 Na3 O15 Na4 -110.42(14) . 7_556
Zn3 Na3 O15 Na4 159.79(11) . 7_556
O1 Na3 O15 Na5 66.86(17) . 7_556
O12 Na3 O15 Na5 -143.30(17) 7_556 7_556
O11 Na3 O15 Na5 -17.03(13) 1_545 7_556
O13 Na3 O15 Na5 149.4(4) 7_556 7_556
O7 Na3 O15 Na5 -22.7(6) 4_545 7_556
O14 Na3 O15 Na5 116.3(3) . 7_556
O6 Na3 O15 Na5 147.53(14) . 7_556
C5 Na3 O15 Na5 92.1(3) . 7_556
Zn2 Na3 O15 Na5 -163.00(10) 4_545 7_556
Zn1 Na3 O15 Na5 99.12(14) . 7_556
Zn3 Na3 O15 Na5 9.3(3) . 7_556
O14 C5 O14 Zn1 -21(100) 7_556 .
O13 C5 O14 Zn1 159.5(7) 7_556 .
O13 C5 O14 Zn1 -20.5(7) . .
O15 C5 O14 Zn1 146.5(4) . .
O15 C5 O14 Zn1 -33.5(4) 7_556 .
Na3 C5 O14 Zn1 94.3(4) . .
Na3 C5 O14 Zn1 -85.7(4) 7_556 .
Na5 C5 O14 Zn1 69.2(6) 7_556 .
Na5 C5 O14 Zn1 -110.8(6) . .
O14 C5 O14 Na5 90(100) 7_556 .
O13 C5 O14 Na5 -89.7(5) 7_556 .
O13 C5 O14 Na5 90.3(5) . .
O15 C5 O14 Na5 -102.7(4) . .
O15 C5 O14 Na5 77.3(4) 7_556 .
Na3 C5 O14 Na5 -154.9(4) . .
Na3 C5 O14 Na5 25.1(4) 7_556 .
Na5 C5 O14 Na5 180.0 7_556 .
O14 C5 O14 Na3 -115(100) 7_556 .
O13 C5 O14 Na3 65.2(4) 7_556 .
O13 C5 O14 Na3 -114.8(4) . .
O15 C5 O14 Na3 52.2(4) . .
O15 C5 O14 Na3 -127.8(4) 7_556 .
Na3 C5 O14 Na3 180.0 7_556 .
Na5 C5 O14 Na3 -25.1(4) 7_556 .
Na5 C5 O14 Na3 154.9(4) . .
O9 Zn1 O14 C5 52.1(5) 4 .
O4 Zn1 O14 C5 168.7(5) . .
O1 Zn1 O14 C5 -71.4(5) . .
F2 Zn1 O14 C5 -124.3(5) . .
O15 Zn1 O14 C5 31.3(4) 7_556 .
Na5 Zn1 O14 C5 120.6(5) . .
Na2 Zn1 O14 C5 8.2(7) . .
Na3 Zn1 O14 C5 -97.6(5) . .
Na1 Zn1 O14 C5 -115.5(4) . .
Na4 Zn1 O14 C5 11.0(4) . .
O9 Zn1 O14 Na5 -68.4(2) 4 .
O4 Zn1 O14 Na5 48.17(16) . .
O1 Zn1 O14 Na5 168.06(18) . .
F2 Zn1 O14 Na5 115.1(5) . .
O15 Zn1 O14 Na5 -89.3(4) 7_556 .
Na2 Zn1 O14 Na5 -112.4(3) . .
Na3 Zn1 O14 Na5 141.8(3) . .
Na1 Zn1 O14 Na5 123.93(14) . .
Na4 Zn1 O14 Na5 -109.59(17) . .
O9 Zn1 O14 Na3 149.75(13) 4 .
O4 Zn1 O14 Na3 -93.65(16) . .
O1 Zn1 O14 Na3 26.24(15) . .
F2 Zn1 O14 Na3 -26.7(6) . .
O15 Zn1 O14 Na3 128.9(4) 7_556 .
Na5 Zn1 O14 Na3 -141.8(3) . .
Na2 Zn1 O14 Na3 105.8(3) . .
Na1 Zn1 O14 Na3 -17.9(2) . .
Na4 Zn1 O14 Na3 108.59(15) . .
O11 Na5 O14 C5 -19.2(4) 7_566 .
O2 Na5 O14 C5 177.4(2) 3 .
O4 Na5 O14 C5 -171.3(4) . .
O8 Na5 O14 C5 -103.7(4) 4 .
O15 Na5 O14 C5 -60.4(4) 7_556 .
O10 Na5 O14 C5 107.3(4) 3_545 .
O13 Na5 O14 C5 67.3(5) 7_556 .
Zn1 Na5 O14 C5 -131.7(5) . .
Zn3 Na5 O14 C5 146.6(3) 3 .
Zn2 Na5 O14 C5 -91.6(4) 4 .
O11 Na5 O14 Zn1 112.49(18) 7_566 .
O2 Na5 O14 Zn1 -50.9(4) 3 .
O4 Na5 O14 Zn1 -39.61(14) . .
O8 Na5 O14 Zn1 28.0(2) 4 .
O15 Na5 O14 Zn1 71.3(4) 7_556 .
O10 Na5 O14 Zn1 -121.07(17) 3_545 .
O13 Na5 O14 Zn1 -161.0(6) 7_556 .
C5 Na5 O14 Zn1 131.7(5) . .
Zn3 Na5 O14 Zn1 -81.78(19) 3 .
Zn2 Na5 O14 Zn1 40.1(3) 4 .
O11 Na5 O14 Na3 -156.2(4) 7_566 .
O2 Na5 O14 Na3 40.4(7) 3 .
O4 Na5 O14 Na3 51.7(4) . .
O8 Na5 O14 Na3 119.3(4) 4 .
O15 Na5 O14 Na3 162.6(7) 7_556 .
O10 Na5 O14 Na3 -29.7(4) 3_545 .
O13 Na5 O14 Na3 -69.7(5) 7_556 .
C5 Na5 O14 Na3 -137.0(7) . .
Zn1 Na5 O14 Na3 91.3(4) . .
Zn3 Na5 O14 Na3 9.5(5) 3 .
Zn2 Na5 O14 Na3 131.4(3) 4 .
O1 Na3 O14 C5 103.1(3) . .
O12 Na3 O14 C5 -109.8(3) 7_556 .
O11 Na3 O14 C5 21.6(3) 1_545 .
O13 Na3 O14 C5 -61.4(4) 7_556 .
O7 Na3 O14 C5 135.5(3) 4_545 .
O6 Na3 O14 C5 -179.2(3) . .
O15 Na3 O14 C5 -25.8(2) . .
Zn2 Na3 O14 C5 -151.7(3) 4_545 .
Zn1 Na3 O14 C5 127.2(4) . .
Zn3 Na3 O14 C5 91.5(3) . .
O1 Na3 O14 Zn1 -24.13(14) . .
O12 Na3 O14 Zn1 122.96(17) 7_556 .
O11 Na3 O14 Zn1 -105.61(17) 1_545 .
O13 Na3 O14 Zn1 171.4(5) 7_556 .
O7 Na3 O14 Zn1 8.3(4) 4_545 .
O6 Na3 O14 Zn1 53.59(15) . .
C5 Na3 O14 Zn1 -127.2(4) . .
O15 Na3 O14 Zn1 -153.0(3) . .
Zn2 Na3 O14 Zn1 81.08(17) 4_545 .
Zn3 Na3 O14 Zn1 -35.7(2) . .
O1 Na3 O14 Na5 -116.1(4) . .
O12 Na3 O14 Na5 31.0(5) 7_556 .
O11 Na3 O14 Na5 162.4(4) 1_545 .
O13 Na3 O14 Na5 79.4(6) 7_556 .
O7 Na3 O14 Na5 -83.7(5) 4_545 .
O6 Na3 O14 Na5 -38.4(4) . .
C5 Na3 O14 Na5 140.8(7) . .
O15 Na3 O14 Na5 115.1(5) . .
Zn2 Na3 O14 Na5 -10.9(5) 4_545 .
Zn1 Na3 O14 Na5 -92.0(4) . .
Zn3 Na3 O14 Na5 -127.7(4) . .
